data_7128825
loop_
_publ_author_name
'Yuvaraj, K.'
'Jones, Cameron'

_publ_section_title
;
 Reductive coupling of CO with magnesium anthracene complexes: formation
 of magnesium enediolates.
;
_journal_issue 73
_journal_name_full 'Chemical communications (Cambridge, England)'
_journal_page_first 9224
_journal_page_last 9227
_journal_paper_doi 10.1039/d1cc03890g
_journal_volume 57
_journal_year 2021
_chemical_formula_moiety '2(C132 H152 Mg4 N8 O4), 6(C6 H14), 3(C7 H8)'
_chemical_formula_sum 'C321 H412 Mg8 N16 O8'
_chemical_formula_weight 4817.12
_space_group_crystal_system monoclinic
_space_group_IT_number 14
_space_group_name_Hall '-P 2ybc'
_space_group_name_H-M_alt 'P 1 21/c 1'
_atom_sites_solution_hydrogens geom
_atom_sites_solution_primary dual
_audit_creation_method SHELXL-2018/3
_audit_update_record
;
2021-07-17 deposited with the CCDC.	2021-08-16 downloaded from the CCDC.
;
_cell_angle_alpha 90
_cell_angle_beta 109.114(2)
_cell_angle_gamma 90
_cell_formula_units_Z 2
_cell_length_a 33.1446(7)
_cell_length_b 18.8553(3)
_cell_length_c 23.5022(5)
_cell_measurement_reflns_used 16784
_cell_measurement_temperature 150(2)
_cell_measurement_theta_max 68.3950
_cell_measurement_theta_min 3.7120
_cell_volume 13878.0(5)
_computing_cell_refinement 'CrysAlisPro 1.171.40.84a (Rigaku OD, 2020)'
_computing_data_collection 'CrysAlisPro 1.171.40.84a (Rigaku OD, 2020)'
_computing_data_reduction 'CrysAlisPro 1.171.40.84a (Rigaku OD, 2020)'
_computing_structure_refinement 'SHELXL-2018/3 (Sheldrick, 2018)'
_computing_structure_solution 'SHELXT 2014/5 (Sheldrick, 2014)'
_diffrn_ambient_temperature 150(2)
_diffrn_detector_area_resol_mean 10.0000
_diffrn_measured_fraction_theta_full 0.999
_diffrn_measured_fraction_theta_max 0.981
_diffrn_measurement_device_type 'XtaLAB Synergy, Dualflex, HyPix'
_diffrn_measurement_method '\w scans'
_diffrn_radiation_type CuK\a
_diffrn_radiation_wavelength 1.54184
_diffrn_reflns_av_R_equivalents 0.1360
_diffrn_reflns_av_unetI/netI 0.0870
_diffrn_reflns_Laue_measured_fraction_full 0.999
_diffrn_reflns_Laue_measured_fraction_max 0.981
_diffrn_reflns_limit_h_max 40
_diffrn_reflns_limit_h_min -41
_diffrn_reflns_limit_k_max 23
_diffrn_reflns_limit_k_min -11
_diffrn_reflns_limit_l_max 29
_diffrn_reflns_limit_l_min -28
_diffrn_reflns_number 153548
_diffrn_reflns_point_group_measured_fraction_full 0.999
_diffrn_reflns_point_group_measured_fraction_max 0.981
_diffrn_reflns_theta_full 67.684
_diffrn_reflns_theta_max 77.527
_diffrn_reflns_theta_min 3.669
_diffrn_source 'micro-focus sealed X-ray tube'
_exptl_absorpt_coefficient_mu 0.680
_exptl_absorpt_correction_T_max 1.00000
_exptl_absorpt_correction_T_min 0.63667
_exptl_absorpt_correction_type multi-scan
_exptl_absorpt_process_details
;
CrysAlisPro 1.171.40.84a (Rigaku Oxford Diffraction, 2020)
Empirical absorption correction using spherical harmonics,
implemented in SCALE3 ABSPACK scaling algorithm.
;
_exptl_crystal_colour colourless
_exptl_crystal_density_diffrn 1.153
_exptl_crystal_description block
_exptl_crystal_F_000 5220
_exptl_crystal_size_max 0.120
_exptl_crystal_size_mid 0.100
_exptl_crystal_size_min 0.090
_platon_squeeze_details
;
 After refinement of the main molecule, the residual electron density was 
 partially modelled as a mixture of disordered solvent (3 x C6H14 and 
 1.5 x PhMe in the ASU). However, the refinement of the solvent models was 
 unsatisfactory and consequently the resdiual electron density was accounted 
 for using PLATON/SQUEEZE (Spek, A.L. (2015). Acta Cryst. C71, 9-18.).
;
_refine_diff_density_max 0.332
_refine_diff_density_min -0.341
_refine_diff_density_rms 0.045
_refine_ls_extinction_method none
_refine_ls_goodness_of_fit_ref 1.022
_refine_ls_hydrogen_treatment constr
_refine_ls_matrix_type full
_refine_ls_number_parameters 1379
_refine_ls_number_reflns 28946
_refine_ls_number_restraints 7
_refine_ls_restrained_S_all 1.023
_refine_ls_R_factor_all 0.1262
_refine_ls_R_factor_gt 0.0756
_refine_ls_shift/su_max 0.001
_refine_ls_shift/su_mean 0.000
_refine_ls_structure_factor_coef Fsqd
_refine_ls_weighting_details 'w=1/[\s^2^(Fo^2^)+(0.0738P)^2^+3.9876P] where P=(Fo^2^+2Fc^2^)/3'
_refine_ls_weighting_scheme calc
_refine_ls_wR_factor_gt 0.1620
_refine_ls_wR_factor_ref 0.1832
_reflns_Friedel_coverage 0.000
_reflns_number_gt 16999
_reflns_number_total 28946
_reflns_threshold_expression 'I > 2\s(I)'
_cod_data_source_file d1cc03890g2.cif
_cod_data_source_block cj1500
_cod_depositor_comments 'Adding full bibliography for 7128823--7128826.cif.'
_cod_original_sg_symbol_H-M 'P 21/c'
_cod_database_code 7128825
_shelx_shelxl_version_number 2018/3
_shelx_space_group_comment
;
The symmetry employed for this shelxl refinement is uniquely defined
by the following loop, which should always be used as a source of
symmetry information in preference to the above space-group names.
They are only intended as comments.
;
_platon_squeeze_void_probe_radius 1.20

loop_
_space_group_symop_operation_xyz
'x, y, z'
'-x, y+1/2, -z+1/2'
'-x, -y, -z'
'x, -y-1/2, z-1/2'

loop_
_atom_site_label
_atom_site_type_symbol
_atom_site_fract_x
_atom_site_fract_y
_atom_site_fract_z
_atom_site_U_iso_or_equiv
_atom_site_adp_type
_atom_site_occupancy
_atom_site_site_symmetry_order
_atom_site_calc_flag
_atom_site_refinement_flags_posn
_atom_site_refinement_flags_adp
_atom_site_refinement_flags_occupancy
_atom_site_disorder_assembly
_atom_site_disorder_group
Mg1 Mg 0.62410(3) 0.33731(5) 0.29362(4) 0.0341(2) Uani 1 1 d . . . . .
Mg2 Mg 0.73105(3) 0.41248(4) 0.36681(4) 0.03006(19) Uani 1 1 d . . . . .
Mg3 Mg 0.77422(3) 0.55868(5) 0.41093(4) 0.0322(2) Uani 1 1 d . . . . .
Mg4 Mg 0.85558(3) 0.67619(5) 0.40352(5) 0.0386(2) Uani 1 1 d . . . . .
O1 O 0.66423(6) 0.41488(9) 0.30497(8) 0.0326(4) Uani 1 1 d . . . . .
O2 O 0.72130(6) 0.52101(9) 0.35794(8) 0.0341(4) Uani 1 1 d . . . . .
O3 O 0.78984(5) 0.45439(9) 0.40975(8) 0.0324(4) Uani 1 1 d . . . . .
O4 O 0.83448(6) 0.58287(9) 0.41691(9) 0.0362(4) Uani 1 1 d . . . . .
N1 N 0.59228(7) 0.29360(12) 0.20943(10) 0.0376(5) Uani 1 1 d . . . . .
N2 N 0.56730(7) 0.34977(13) 0.31221(11) 0.0396(6) Uani 1 1 d . . . . .
N3 N 0.73901(7) 0.31054(11) 0.33158(10) 0.0331(5) Uani 1 1 d . . . . .
N4 N 0.71586(7) 0.35556(12) 0.43469(10) 0.0355(5) Uani 1 1 d . . . . .
N5 N 0.91091(8) 0.71667(13) 0.46427(12) 0.0460(6) Uani 1 1 d . . . . .
N6 N 0.88359(8) 0.67116(13) 0.33746(12) 0.0448(6) Uani 1 1 d . . . . .
N7 N 0.76546(8) 0.65300(12) 0.45521(11) 0.0385(5) Uani 1 1 d . . . . .
N8 N 0.76481(8) 0.84336(13) 0.36789(12) 0.0467(6) Uani 1 1 d . . . . .
C1 C 0.65604(8) 0.48430(14) 0.28817(12) 0.0321(6) Uani 1 1 d . . . . .
C01K C 0.94883(10) 0.69665(16) 0.46108(16) 0.0480(8) Uani 1 1 d . . . . .
C2 C 0.68378(8) 0.53537(14) 0.31373(12) 0.0330(6) Uani 1 1 d . . . . .
C3 C 0.67244(9) 0.60768(15) 0.28465(14) 0.0395(7) Uani 1 1 d . . . . .
H3 H 0.693030 0.644509 0.304774 0.047 Uiso 1 1 calc R U . . .
C4 C 0.66940(10) 0.59668(15) 0.21897(14) 0.0418(7) Uani 1 1 d . . . . .
C5 C 0.69030(11) 0.63349(17) 0.18593(18) 0.0547(9) Uani 1 1 d . . . . .
H5 H 0.709747 0.668908 0.204217 0.066 Uiso 1 1 calc R U . . .
C6 C 0.68231(13) 0.6177(2) 0.12578(18) 0.0639(10) Uani 1 1 d . . . . .
H6 H 0.697095 0.641325 0.104013 0.077 Uiso 1 1 calc R U . . .
C7 C 0.65269(14) 0.5673(2) 0.09834(18) 0.0659(10) Uani 1 1 d . . . . .
H7 H 0.646915 0.557923 0.057595 0.079 Uiso 1 1 calc R U . . .
C8 C 0.63093(11) 0.52973(19) 0.13061(15) 0.0540(9) Uani 1 1 d . . . . .
H8 H 0.610704 0.495749 0.111472 0.065 Uiso 1 1 calc R U . . .
C9 C 0.63974(9) 0.54350(15) 0.19079(14) 0.0414(7) Uani 1 1 d . . . . .
C10 C 0.61929(9) 0.50956(15) 0.23407(13) 0.0391(7) Uani 1 1 d . . . . .
H10 H 0.599192 0.471541 0.215252 0.047 Uiso 1 1 calc R U . . .
C11 C 0.59809(9) 0.57155(16) 0.25405(14) 0.0436(7) Uani 1 1 d . . . . .
C12 C 0.55490(10) 0.58122(18) 0.24410(16) 0.0528(8) Uani 1 1 d . . . . .
H12 H 0.535397 0.546338 0.224716 0.063 Uiso 1 1 calc R U . . .
C13 C 0.54090(11) 0.64355(18) 0.26332(18) 0.0598(10) Uani 1 1 d . . . . .
H13 H 0.511876 0.650652 0.256071 0.072 Uiso 1 1 calc R U . . .
C13A C 0.8524(4) 1.0059(7) 0.3456(9) 0.098(5) Uani 0.299(8) 1 d D U P A 2
H13K H 0.845675 1.013346 0.303092 0.147 Uiso 0.299(8) 1 calc R U P A 2
H13L H 0.882074 0.993670 0.362885 0.147 Uiso 0.299(8) 1 calc R U P A 2
H13M H 0.846842 1.048604 0.364019 0.147 Uiso 0.299(8) 1 calc R U P A 2
C14 C 0.56968(12) 0.69464(18) 0.29295(18) 0.0605(10) Uani 1 1 d . . . . .
H14 H 0.560118 0.735305 0.306939 0.073 Uiso 1 1 calc R U . . .
C15 C 0.61305(10) 0.68594(16) 0.30216(16) 0.0511(8) Uani 1 1 d . . . . .
H15 H 0.632397 0.721063 0.321463 0.061 Uiso 1 1 calc R U . . .
C16 C 0.62709(9) 0.62493(15) 0.28246(14) 0.0420(7) Uani 1 1 d . . . . .
C17 C 0.53209(11) 0.29588(19) 0.11391(15) 0.0574(9) Uani 1 1 d . . . . .
H17A H 0.552372 0.303093 0.093203 0.086 Uiso 1 1 calc R U . . .
H17B H 0.507568 0.325408 0.096272 0.086 Uiso 1 1 calc R U . . .
H17C H 0.523449 0.247034 0.110525 0.086 Uiso 1 1 calc R U . . .
C18 C 0.55237(10) 0.31495(16) 0.17967(14) 0.0419(7) Uani 1 1 d . . . . .
C19 C 0.52629(10) 0.35097(16) 0.20587(14) 0.0447(7) Uani 1 1 d . . . . .
H19 H 0.502524 0.372989 0.179056 0.054 Uiso 1 1 calc R U . . .
C20 C 0.53082(9) 0.35883(15) 0.26759(14) 0.0410(7) Uani 1 1 d . . . . .
C21 C 0.48992(10) 0.37384(19) 0.28066(16) 0.0529(8) Uani 1 1 d . . . . .
H21A H 0.479563 0.330785 0.292752 0.079 Uiso 1 1 calc R U . . .
H21B H 0.468907 0.392099 0.245077 0.079 Uiso 1 1 calc R U . . .
H21C H 0.495325 0.408165 0.312450 0.079 Uiso 1 1 calc R U . . .
C22 C 0.60961(9) 0.24032(17) 0.17978(13) 0.0411(7) Uani 1 1 d . . . . .
C23 C 0.59886(9) 0.16885(17) 0.18494(14) 0.0440(7) Uani 1 1 d . . . . .
C24 C 0.61723(11) 0.11648(19) 0.15885(16) 0.0572(9) Uani 1 1 d . . . . .
H24 H 0.610048 0.069199 0.161478 0.069 Uiso 1 1 calc R U . . .
C25 C 0.64536(12) 0.1333(2) 0.12973(17) 0.0641(10) Uani 1 1 d . . . . .
H25 H 0.657481 0.097751 0.113165 0.077 Uiso 1 1 calc R U . . .
C26 C 0.65572(11) 0.2030(2) 0.12500(16) 0.0639(10) Uani 1 1 d . . . . .
H26 H 0.675052 0.214105 0.105238 0.077 Uiso 1 1 calc R U . . .
C027 C 0.76844(11) 0.77661(17) 0.28083(15) 0.0500(8) Uani 1 1 d . . . . .
H02A H 0.738843 0.780746 0.257059 0.075 Uiso 1 1 calc R U . . .
H02B H 0.778906 0.730926 0.274237 0.075 Uiso 1 1 calc R U . . .
H02C H 0.784499 0.813019 0.269330 0.075 Uiso 1 1 calc R U . . .
C27 C 0.63790(11) 0.2578(2) 0.14918(15) 0.0550(9) Uani 1 1 d . . . . .
C28 C 0.56841(12) 0.14919(17) 0.21719(18) 0.0561(9) Uani 1 1 d . . . . .
H28A H 0.574457 0.178864 0.252724 0.067 Uiso 1 1 calc R U . . .
H28B H 0.539766 0.160646 0.191225 0.067 Uiso 1 1 calc R U . . .
C29 C 0.56866(15) 0.0737(2) 0.2364(2) 0.0847(14) Uani 1 1 d . . . . .
H29A H 0.560317 0.043586 0.201569 0.127 Uiso 1 1 calc R U . . .
H29B H 0.548954 0.067878 0.258291 0.127 Uiso 1 1 calc R U . . .
H29C H 0.596854 0.061002 0.261842 0.127 Uiso 1 1 calc R U . . .
C30 C 0.64888(16) 0.3333(2) 0.14060(18) 0.0821(14) Uani 1 1 d . . . . .
H30A H 0.632906 0.363961 0.158609 0.099 Uiso 1 1 calc R U . . .
H30B H 0.678974 0.340531 0.162314 0.099 Uiso 1 1 calc R U . . .
C31 C 0.64013(19) 0.3556(2) 0.07662(19) 0.0896(15) Uani 1 1 d . . . . .
H31A H 0.651574 0.320989 0.056154 0.134 Uiso 1 1 calc R U . . .
H31B H 0.653330 0.400743 0.075667 0.134 Uiso 1 1 calc R U . . .
H31C H 0.609861 0.359546 0.056964 0.134 Uiso 1 1 calc R U . . .
C32 C 0.56502(9) 0.34907(17) 0.37241(14) 0.0415(7) Uani 1 1 d . . . . .
C33 C 0.56611(10) 0.41286(18) 0.40432(15) 0.0476(8) Uani 1 1 d . . . . .
C34 C 0.56557(11) 0.4080(2) 0.46301(15) 0.0544(9) Uani 1 1 d . . . . .
H34 H 0.566302 0.449443 0.484729 0.065 Uiso 1 1 calc R U . . .
C35 C 0.56398(11) 0.3436(2) 0.49023(16) 0.0590(9) Uani 1 1 d . . . . .
H35 H 0.564453 0.341978 0.529992 0.071 Uiso 1 1 calc R U . . .
C36 C 0.56170(10) 0.2819(2) 0.45798(16) 0.0545(9) Uani 1 1 d . . . . .
H36 H 0.559921 0.238608 0.475970 0.065 Uiso 1 1 calc R U . . .
C37 C 0.56201(10) 0.28325(18) 0.39882(15) 0.0464(7) Uani 1 1 d . . . . .
C38 C 0.56636(12) 0.48354(18) 0.37402(16) 0.0546(8) Uani 1 1 d . . . . .
H38A H 0.550205 0.478853 0.331548 0.066 Uiso 1 1 calc R U . . .
H38B H 0.595564 0.494957 0.377255 0.066 Uiso 1 1 calc R U . . .
C39 C 0.54800(14) 0.5450(2) 0.3995(2) 0.0726(11) Uani 1 1 d . . . . .
H39A H 0.519156 0.534220 0.397011 0.109 Uiso 1 1 calc R U . . .
H39B H 0.548324 0.587184 0.376818 0.109 Uiso 1 1 calc R U . . .
H39C H 0.564925 0.552399 0.440886 0.109 Uiso 1 1 calc R U . . .
C40 C 0.55874(12) 0.21620(18) 0.36273(16) 0.0542(8) Uani 1 1 d . . . . .
H40A H 0.533385 0.219539 0.327463 0.065 Uiso 1 1 calc R U . . .
H40B H 0.583143 0.214272 0.348637 0.065 Uiso 1 1 calc R U . . .
C41 C 0.55676(17) 0.1475(2) 0.3939(2) 0.0853(14) Uani 1 1 d . . . . .
H41A H 0.581250 0.143580 0.429586 0.128 Uiso 1 1 calc R U . . .
H41B H 0.556514 0.108679 0.367381 0.128 Uiso 1 1 calc R U . . .
H41C H 0.531236 0.146289 0.404742 0.128 Uiso 1 1 calc R U . . .
C42 C 0.70321(10) 0.19800(15) 0.28829(14) 0.0446(7) Uani 1 1 d . . . . .
H42A H 0.713996 0.207182 0.255754 0.067 Uiso 1 1 calc R U . . .
H42B H 0.673440 0.186189 0.272312 0.067 Uiso 1 1 calc R U . . .
H42C H 0.718621 0.159129 0.311975 0.067 Uiso 1 1 calc R U . . .
C43 C 0.70885(9) 0.26344(14) 0.32746(13) 0.0362(6) Uani 1 1 d . . . . .
C44 C 0.67923(9) 0.26919(14) 0.36033(13) 0.0378(7) Uani 1 1 d . . . . .
H44 H 0.651962 0.250558 0.343041 0.045 Uiso 1 1 calc R U . . .
C45 C 0.68951(9) 0.30211(15) 0.41833(13) 0.0368(6) Uani 1 1 d . . . . .
C46 C 0.66954(10) 0.26966(17) 0.46184(14) 0.0474(8) Uani 1 1 d . . . . .
H46A H 0.691079 0.245277 0.493281 0.071 Uiso 1 1 calc R U . . .
H46B H 0.647700 0.236699 0.440680 0.071 Uiso 1 1 calc R U . . .
H46C H 0.657197 0.306452 0.479087 0.071 Uiso 1 1 calc R U . . .
C47 C 0.77035(9) 0.29348(15) 0.30359(13) 0.0371(6) Uani 1 1 d . . . . .
C48 C 0.77334(9) 0.33857(15) 0.25726(13) 0.0389(7) Uani 1 1 d . . . . .
C49 C 0.80070(10) 0.31926(17) 0.22629(15) 0.0464(7) Uani 1 1 d . . . . .
H49 H 0.802660 0.347944 0.195108 0.056 Uiso 1 1 calc R U . . .
C50 C 0.82526(10) 0.25811(18) 0.24069(15) 0.0496(8) Uani 1 1 d . . . . .
H50 H 0.842599 0.245089 0.218317 0.060 Uiso 1 1 calc R U . . .
C51 C 0.82379(10) 0.21696(18) 0.28817(15) 0.0494(8) Uani 1 1 d . . . . .
H51 H 0.840789 0.176613 0.298199 0.059 Uiso 1 1 calc R U . . .
C52 C 0.79739(9) 0.23429(15) 0.32169(14) 0.0409(7) Uani 1 1 d . . . . .
C53 C 0.74722(10) 0.40571(16) 0.24321(13) 0.0416(7) Uani 1 1 d . . . . .
H53A H 0.759627 0.439385 0.275404 0.050 Uiso 1 1 calc R U . . .
H53B H 0.718680 0.394849 0.243485 0.050 Uiso 1 1 calc R U . . .
C54 C 0.74338(11) 0.44188(19) 0.18320(15) 0.0524(8) Uani 1 1 d . . . . .
H54A H 0.771096 0.457209 0.183619 0.079 Uiso 1 1 calc R U . . .
H54B H 0.724766 0.482161 0.177627 0.079 Uiso 1 1 calc R U . . .
H54C H 0.731872 0.408919 0.150794 0.079 Uiso 1 1 calc R U . . .
C55 C 0.79920(10) 0.18942(17) 0.37600(16) 0.0507(8) Uani 1 1 d . . . . .
H55A H 0.787976 0.142661 0.362286 0.061 Uiso 1 1 calc R U . . .
H55B H 0.780887 0.210625 0.396152 0.061 Uiso 1 1 calc R U . . .
C56 C 0.84402(11) 0.18148(18) 0.42123(16) 0.0558(9) Uani 1 1 d . . . . .
H56A H 0.862341 0.160083 0.401808 0.084 Uiso 1 1 calc R U . . .
H56B H 0.842966 0.152011 0.454023 0.084 Uiso 1 1 calc R U . . .
H56C H 0.854962 0.227361 0.436338 0.084 Uiso 1 1 calc R U . . .
C57 C 0.72937(10) 0.37501(18) 0.49746(13) 0.0457(8) Uani 1 1 d . . . . .
C58 C 0.76207(10) 0.3354(2) 0.53859(14) 0.0572(9) Uani 1 1 d . . . . .
C59 C 0.77253(12) 0.3530(3) 0.59981(16) 0.0755(13) Uani 1 1 d . . . . .
H59 H 0.793595 0.327239 0.628244 0.091 Uiso 1 1 calc R U . . .
C60 C 0.75259(14) 0.4069(3) 0.61849(18) 0.0839(15) Uani 1 1 d . . . . .
H60 H 0.759714 0.416700 0.659385 0.101 Uiso 1 1 calc R U . . .
C61 C 0.72224(13) 0.4466(2) 0.57773(17) 0.0683(12) Uani 1 1 d . . . . .
H61 H 0.709696 0.484421 0.591081 0.082 Uiso 1 1 calc R U . . .
C62 C 0.70958(11) 0.43123(18) 0.51563(15) 0.0495(8) Uani 1 1 d . . . . .
C63 C 0.78453(11) 0.2778(2) 0.51769(16) 0.0656(11) Uani 1 1 d . . . . .
H63A H 0.800625 0.298941 0.494227 0.079 Uiso 1 1 calc R U . . .
H63B H 0.763214 0.246896 0.491007 0.079 Uiso 1 1 calc R U . . .
C64 C 0.81468(15) 0.2327(3) 0.5666(2) 0.0965(16) Uani 1 1 d . . . . .
H64A H 0.834046 0.262808 0.595991 0.145 Uiso 1 1 calc R U . . .
H64B H 0.830556 0.201900 0.549213 0.145 Uiso 1 1 calc R U . . .
H64C H 0.798552 0.204672 0.585675 0.145 Uiso 1 1 calc R U . . .
C65 C 0.67524(13) 0.47229(18) 0.47057(17) 0.0579(9) Uani 0.717(12) 1 d . . P B 1
H65A H 0.686436 0.491595 0.440519 0.070 Uiso 0.717(12) 1 calc R U P B 1
H65B H 0.651986 0.440452 0.450272 0.070 Uiso 0.717(12) 1 calc R U P B 1
C66 C 0.65841(17) 0.5312(3) 0.4983(3) 0.061(2) Uani 0.717(12) 1 d . . P B 1
H66A H 0.641994 0.512053 0.521568 0.092 Uiso 0.717(12) 1 calc R U P B 1
H66B H 0.640578 0.561219 0.467157 0.092 Uiso 0.717(12) 1 calc R U P B 1
H66C H 0.681800 0.558363 0.523966 0.092 Uiso 0.717(12) 1 calc R U P B 1
C66A C 0.6682(5) 0.5525(7) 0.4607(8) 0.060(5) Uani 0.283(12) 1 d . . P B 2
H66D H 0.678095 0.576399 0.498830 0.090 Uiso 0.283(12) 1 calc R U P B 2
H66E H 0.638297 0.561783 0.441729 0.090 Uiso 0.283(12) 1 calc R U P B 2
H66F H 0.683740 0.569319 0.435403 0.090 Uiso 0.283(12) 1 calc R U P B 2
C67 C 0.83306(8) 0.45625(14) 0.42228(13) 0.0336(6) Uani 1 1 d . . . . .
C68 C 0.85444(9) 0.51751(14) 0.42748(13) 0.0353(6) Uani 1 1 d . . . . .
C69 C 0.90294(9) 0.50981(15) 0.44986(14) 0.0404(7) Uani 1 1 d . . . . .
H69 H 0.917916 0.555319 0.454091 0.048 Uiso 1 1 calc R U . . .
C70 C 0.91389(9) 0.46854(16) 0.50865(14) 0.0426(7) Uani 1 1 d . . . . .
C71 C 0.94287(10) 0.48769(18) 0.56402(15) 0.0506(8) Uani 1 1 d . . . . .
H71 H 0.957926 0.530052 0.568093 0.061 Uiso 1 1 calc R U . . .
C72 C 0.94921(11) 0.4435(2) 0.61295(17) 0.0601(10) Uani 1 1 d . . . . .
H72 H 0.967885 0.456976 0.650388 0.072 Uiso 1 1 calc R U . . .
C73 C 0.92812(11) 0.3797(2) 0.60677(17) 0.0626(10) Uani 1 1 d . . . . .
H73 H 0.933111 0.349963 0.639947 0.075 Uiso 1 1 calc R U . . .
C74 C 0.89934(10) 0.35903(18) 0.55136(16) 0.0516(8) Uani 1 1 d . . . . .
H74 H 0.885311 0.315656 0.547310 0.062 Uiso 1 1 calc R U . . .
C75 C 0.89198(9) 0.40390(15) 0.50264(14) 0.0409(7) Uani 1 1 d . . . . .
C76 C 0.86201(9) 0.39182(15) 0.43825(13) 0.0389(7) Uani 1 1 d . . . . .
H76 H 0.846176 0.347114 0.433590 0.047 Uiso 1 1 calc R U . . .
C77 C 0.89190(9) 0.39466(16) 0.40027(14) 0.0418(7) Uani 1 1 d . . . . .
C78 C 0.89951(10) 0.34098(17) 0.36531(15) 0.0475(8) Uani 1 1 d . . . . .
H78 H 0.885115 0.297964 0.361278 0.057 Uiso 1 1 calc R U . . .
C79 C 0.92945(11) 0.3529(2) 0.33607(16) 0.0556(9) Uani 1 1 d . . . . .
H79 H 0.934437 0.317714 0.311464 0.067 Uiso 1 1 calc R U . . .
C80 C 0.95181(10) 0.41605(19) 0.34301(16) 0.0542(8) Uani 1 1 d . . . . .
H80 H 0.971794 0.422892 0.323480 0.065 Uiso 1 1 calc R U . . .
C81 C 0.94435(9) 0.46893(18) 0.37905(15) 0.0465(8) Uani 1 1 d . . . . .
H81 H 0.959580 0.511220 0.384350 0.056 Uiso 1 1 calc R U . . .
C82 C 0.91431(9) 0.45872(16) 0.40705(14) 0.0415(7) Uani 1 1 d . . . . .
C83 C 0.98902(11) 0.7101(2) 0.51380(17) 0.0595(9) Uani 1 1 d . . . . .
H83A H 0.997291 0.758851 0.513690 0.089 Uiso 1 1 calc R U . . .
H83B H 1.011541 0.680100 0.510417 0.089 Uiso 1 1 calc R U . . .
H83C H 0.983711 0.699765 0.550718 0.089 Uiso 1 1 calc R U . . .
C84 C 0.95441(10) 0.66519(17) 0.41029(16) 0.0488(8) Uani 1 1 d . . . . .
H84 H 0.980975 0.644552 0.416308 0.059 Uiso 1 1 calc R U . . .
C85 C 0.92541(10) 0.66045(16) 0.35137(16) 0.0465(8) Uani 1 1 d . . . . .
C86 C 0.94415(11) 0.6431(2) 0.30250(17) 0.0595(9) Uani 1 1 d . . . . .
H86A H 0.930883 0.600996 0.281667 0.089 Uiso 1 1 calc R U . . .
H86B H 0.974319 0.635333 0.320178 0.089 Uiso 1 1 calc R U . . .
H86C H 0.939171 0.681853 0.274573 0.089 Uiso 1 1 calc R U . . .
C87 C 0.91027(10) 0.76825(17) 0.51020(17) 0.0518(8) Uani 1 1 d . . . . .
C88 C 0.90054(11) 0.74785(19) 0.56137(17) 0.0556(9) Uani 1 1 d . . . . .
C89 C 0.89477(13) 0.8002(2) 0.5999(2) 0.0697(11) Uani 1 1 d . . . . .
H89 H 0.888080 0.786792 0.633882 0.084 Uiso 1 1 calc R U . . .
C90 C 0.89876(15) 0.8714(2) 0.5889(2) 0.0844(13) Uani 1 1 d . . . . .
H90 H 0.893673 0.905801 0.614142 0.101 Uiso 1 1 calc R U . . .
C91 C 0.91041(15) 0.8904(2) 0.5400(2) 0.0795(13) Uani 1 1 d . . . . .
H91 H 0.914165 0.938225 0.533293 0.095 Uiso 1 1 calc R U . . .
C92 C 0.91680(11) 0.84024(18) 0.49985(19) 0.0604(10) Uani 1 1 d . . . . .
C93 C 0.89780(11) 0.67197(19) 0.57851(16) 0.0579(9) Uani 1 1 d . . . . .
H93A H 0.898827 0.641640 0.545675 0.069 Uiso 1 1 calc R U . . .
H93B H 0.870654 0.664092 0.584810 0.069 Uiso 1 1 calc R U . . .
C94 C 0.93390(13) 0.6516(2) 0.63544(18) 0.0731(11) Uani 1 1 d . . . . .
H94A H 0.960788 0.657116 0.628759 0.110 Uiso 1 1 calc R U . . .
H94B H 0.930475 0.603138 0.645458 0.110 Uiso 1 1 calc R U . . .
H94C H 0.933171 0.681804 0.667993 0.110 Uiso 1 1 calc R U . . .
C95 C 0.93068(13) 0.86417(19) 0.4477(2) 0.0685(11) Uani 1 1 d . . . . .
H95A H 0.942944 0.823886 0.433541 0.082 Uiso 1 1 calc R U . . .
H95B H 0.905559 0.878899 0.415009 0.082 Uiso 1 1 calc R U . . .
C96 C 0.96259(19) 0.9240(3) 0.4616(3) 0.119(2) Uani 1 1 d . . . . .
H96A H 0.950346 0.965063 0.473682 0.179 Uiso 1 1 calc R U . . .
H96B H 0.969968 0.934957 0.426332 0.179 Uiso 1 1 calc R U . . .
H96C H 0.987794 0.909986 0.493587 0.179 Uiso 1 1 calc R U . . .
C97 C 0.85843(10) 0.67746(18) 0.27528(15) 0.0485(8) Uani 1 1 d . . . . .
C98 C 0.85723(11) 0.7438(2) 0.24693(17) 0.0571(9) Uani 1 1 d . . . . .
C99 C 0.83006(14) 0.7517(2) 0.1884(2) 0.0722(12) Uani 1 1 d . . . . .
H99 H 0.828804 0.795118 0.169093 0.087 Uiso 1 1 calc R U . . .
C100 C 0.80486(14) 0.6966(2) 0.15811(18) 0.0706(12) Uani 1 1 d . . . . .
H100 H 0.786673 0.703340 0.118903 0.085 Uiso 1 1 calc R U . . .
C101 C 0.80630(11) 0.6313(2) 0.18534(16) 0.0577(9) Uani 1 1 d . . . . .
H101 H 0.789170 0.594336 0.164523 0.069 Uiso 1 1 calc R U . . .
C102 C 0.83358(10) 0.62087(19) 0.24432(15) 0.0495(8) Uani 1 1 d . . . . .
C103 C 0.88329(14) 0.8043(2) 0.2829(2) 0.0742(12) Uani 1 1 d . . . . .
H10G H 0.913284 0.792414 0.292788 0.089 Uiso 1 1 calc R U . . .
H10H H 0.877264 0.808014 0.320470 0.089 Uiso 1 1 calc R U . . .
C104 C 0.87596(18) 0.8769(2) 0.2525(2) 0.0967(17) Uani 1 1 d . . . . .
H9 H 0.881802 0.874275 0.215118 0.145 Uiso 1 1 calc R U . . .
H21 H 0.894642 0.911023 0.278383 0.145 Uiso 1 1 calc R U . . .
H10I H 0.846831 0.891024 0.244765 0.145 Uiso 1 1 calc R U . . .
C105 C 0.83639(12) 0.54810(18) 0.27193(15) 0.0559(9) Uani 1 1 d . . . . .
H10D H 0.807886 0.532091 0.268573 0.067 Uiso 1 1 calc R U . . .
H10E H 0.852867 0.550964 0.314411 0.067 Uiso 1 1 calc R U . . .
C106 C 0.85702(12) 0.4940(2) 0.24191(19) 0.0684(11) Uani 1 1 d . . . . .
H4 H 0.841063 0.491422 0.199730 0.103 Uiso 1 1 calc R U . . .
H16 H 0.857190 0.448347 0.260029 0.103 Uiso 1 1 calc R U . . .
H10F H 0.885816 0.508237 0.247063 0.103 Uiso 1 1 calc R U . . .
C107 C 0.79298(11) 0.77470(16) 0.48333(15) 0.0475(8) Uani 1 1 d . . . . .
H10A H 0.769340 0.806737 0.476394 0.071 Uiso 1 1 calc R U . . .
H10B H 0.816561 0.799064 0.476938 0.071 Uiso 1 1 calc R U . . .
H10C H 0.801309 0.757582 0.524012 0.071 Uiso 1 1 calc R U . . .
C108 C 0.77998(9) 0.71304(15) 0.44041(14) 0.0381(7) Uani 1 1 d . . . . .
C109 C 0.78626(9) 0.71940(15) 0.38267(14) 0.0382(7) Uani 1 1 d . . . . .
H109 H 0.798581 0.682184 0.368240 0.046 Uiso 1 1 calc R U . . .
C110 C 0.77325(9) 0.78467(15) 0.34626(14) 0.0407(7) Uani 1 1 d . . . . .
C111 C 0.75546(10) 0.65137(16) 0.51051(13) 0.0409(7) Uani 1 1 d . . . . .
C112 C 0.77719(10) 0.60250(16) 0.55548(14) 0.0445(7) Uani 1 1 d . . . . .
C113 C 0.76805(12) 0.6021(2) 0.60940(15) 0.0567(9) Uani 1 1 d . . . . .
H113 H 0.782884 0.571412 0.640131 0.068 Uiso 1 1 calc R U . . .
C114 C 0.73741(12) 0.6463(2) 0.61784(16) 0.0594(10) Uani 1 1 d . . . . .
H114 H 0.732216 0.646405 0.654400 0.071 Uiso 1 1 calc R U . . .
C115 C 0.71463(12) 0.69008(19) 0.57209(17) 0.0564(9) Uani 1 1 d . . . . .
H115 H 0.693477 0.718726 0.577908 0.068 Uiso 1 1 calc R U . . .
C116 C 0.72210(11) 0.69318(16) 0.51692(15) 0.0477(8) Uani 1 1 d . . . . .
C117 C 0.80828(10) 0.55020(17) 0.54395(14) 0.0459(7) Uani 1 1 d . . . . .
H11A H 0.824928 0.574984 0.523063 0.055 Uiso 1 1 calc R U . . .
H11B H 0.791933 0.513881 0.516918 0.055 Uiso 1 1 calc R U . . .
C118 C 0.83920(11) 0.5135(2) 0.59879(15) 0.0584(9) Uani 1 1 d . . . . .
H1 H 0.855147 0.548616 0.626760 0.088 Uiso 1 1 calc R U . . .
H2 H 0.858469 0.484224 0.586331 0.088 Uiso 1 1 calc R U . . .
H22 H 0.823443 0.484668 0.617810 0.088 Uiso 1 1 calc R U . . .
C119 C 0.69354(12) 0.73704(19) 0.46529(19) 0.0622(10) Uani 1 1 d . . . . .
H11C H 0.706899 0.782930 0.465897 0.075 Uiso 1 1 calc R U . . .
H11D H 0.692233 0.713960 0.427836 0.075 Uiso 1 1 calc R U . . .
C120 C 0.64921(15) 0.7489(3) 0.4649(2) 0.0956(15) Uani 1 1 d . . . . .
H11 H 0.635333 0.703984 0.463923 0.143 Uiso 1 1 calc R U . . .
H12E H 0.633825 0.776033 0.429998 0.143 Uiso 1 1 calc R U . . .
H12F H 0.649792 0.774269 0.500575 0.143 Uiso 1 1 calc R U . . .
C121 C 0.74973(11) 0.90149(16) 0.32825(16) 0.0497(8) Uani 1 1 d . . . . .
C122 C 0.70562(11) 0.91060(16) 0.29983(17) 0.0526(8) Uani 1 1 d . . . . .
C123 C 0.69153(12) 0.96934(17) 0.26293(18) 0.0601(10) Uani 1 1 d . . . . .
H123 H 0.662393 0.976131 0.244117 0.072 Uiso 1 1 calc R U . . .
C124 C 0.71987(12) 1.01758(17) 0.25373(18) 0.0602(10) Uani 1 1 d . . . . .
H124 H 0.709881 1.055715 0.227837 0.072 Uiso 1 1 calc R U . . .
C125 C 0.76283(12) 1.00955(17) 0.28269(18) 0.0600(9) Uani 1 1 d . . . . .
H125 H 0.781664 1.042994 0.276691 0.072 Uiso 1 1 calc R U . . .
C126 C 0.77881(11) 0.95252(17) 0.32078(17) 0.0539(9) Uani 1 1 d . . . . .
C127 C 0.67508(11) 0.85704(18) 0.3108(2) 0.0655(11) Uani 1 1 d . . . . .
H12A H 0.674080 0.816121 0.285359 0.079 Uiso 1 1 calc R U . . .
H12B H 0.686417 0.841277 0.352309 0.079 Uiso 1 1 calc R U . . .
C128 C 0.63002(13) 0.8832(2) 0.2992(2) 0.0824(14) Uani 1 1 d . . . . .
H17 H 0.630680 0.926860 0.320453 0.124 Uiso 1 1 calc R U . . .
H18 H 0.614195 0.848356 0.312968 0.124 Uiso 1 1 calc R U . . .
H20 H 0.616545 0.890876 0.256819 0.124 Uiso 1 1 calc R U . . .
C129 C 0.82543(12) 0.9467(2) 0.3563(2) 0.0704(11) Uani 0.701(8) 1 d D . P A 1
H12C H 0.841891 0.969590 0.334155 0.084 Uiso 0.701(8) 1 calc R U P A 1
H12D H 0.833448 0.897047 0.360848 0.084 Uiso 0.701(8) 1 calc R U P A 1
C130 C 0.8365(2) 0.9803(4) 0.4181(3) 0.107(3) Uani 0.701(8) 1 d D . P A 1
H13A H 0.827635 1.029042 0.413952 0.161 Uiso 0.701(8) 1 calc R U P A 1
H13B H 0.866772 0.977747 0.438026 0.161 Uiso 0.701(8) 1 calc R U P A 1
H13C H 0.822059 0.955380 0.441403 0.161 Uiso 0.701(8) 1 calc R U P A 1
C65A C 0.67524(13) 0.47229(18) 0.47057(17) 0.0579(9) Uani 0.283(12) 1 d . . P B 2
H65C H 0.648963 0.455068 0.475381 0.070 Uiso 0.283(12) 1 calc R U P B 2
H65D H 0.675280 0.454338 0.431911 0.070 Uiso 0.283(12) 1 calc R U P B 2
C12A C 0.82543(12) 0.9467(2) 0.3563(2) 0.0704(11) Uani 0.299(8) 1 d D U P A 2
H12G H 0.836105 0.902118 0.346402 0.084 Uiso 0.299(8) 1 calc R U P A 2
H12H H 0.828610 0.945540 0.398825 0.084 Uiso 0.299(8) 1 calc R U P A 2

loop_
_atom_site_aniso_label
_atom_site_aniso_U_11
_atom_site_aniso_U_22
_atom_site_aniso_U_33
_atom_site_aniso_U_23
_atom_site_aniso_U_13
_atom_site_aniso_U_12
Mg1 0.0324(5) 0.0324(5) 0.0323(5) 0.0001(4) 0.0035(4) -0.0053(4)
Mg2 0.0284(4) 0.0275(4) 0.0306(5) 0.0023(4) 0.0046(4) -0.0016(4)
Mg3 0.0307(4) 0.0291(4) 0.0322(5) -0.0014(4) 0.0039(4) -0.0037(4)
Mg4 0.0346(5) 0.0314(5) 0.0446(6) 0.0069(4) 0.0060(4) -0.0042(4)
O1 0.0327(9) 0.0283(9) 0.0315(10) 0.0018(8) 0.0034(8) -0.0029(8)
O2 0.0298(9) 0.0275(9) 0.0375(11) 0.0002(8) 0.0009(8) 0.0001(7)
O3 0.0277(9) 0.0314(10) 0.0336(10) 0.0029(8) 0.0037(8) -0.0028(7)
O4 0.0332(10) 0.0268(9) 0.0424(12) 0.0038(8) 0.0039(8) -0.0016(8)
N1 0.0384(13) 0.0387(13) 0.0312(13) -0.0053(10) 0.0052(10) -0.0036(10)
N2 0.0321(12) 0.0479(14) 0.0339(14) -0.0018(11) 0.0041(10) -0.0046(11)
N3 0.0290(11) 0.0297(11) 0.0341(13) 0.0039(10) 0.0016(9) -0.0011(9)
N4 0.0336(12) 0.0405(13) 0.0277(12) 0.0017(10) 0.0037(10) -0.0054(10)
N5 0.0357(13) 0.0387(14) 0.0563(17) 0.0031(12) 0.0051(12) -0.0066(11)
N6 0.0370(13) 0.0421(14) 0.0525(16) 0.0137(12) 0.0107(12) 0.0001(11)
N7 0.0402(13) 0.0334(12) 0.0378(14) -0.0015(11) 0.0073(11) -0.0040(10)
N8 0.0467(15) 0.0368(14) 0.0523(17) 0.0058(12) 0.0105(12) 0.0053(11)
C1 0.0294(13) 0.0292(13) 0.0328(15) 0.0043(12) 0.0037(11) 0.0015(11)
C01K 0.0374(16) 0.0335(16) 0.066(2) 0.0095(15) 0.0070(15) -0.0083(13)
C2 0.0301(13) 0.0298(14) 0.0327(15) 0.0015(11) 0.0015(11) 0.0007(11)
C3 0.0313(14) 0.0314(14) 0.0479(18) 0.0025(13) 0.0023(13) -0.0014(12)
C4 0.0412(16) 0.0351(15) 0.0432(18) 0.0103(13) 0.0059(13) 0.0091(13)
C5 0.053(2) 0.0396(17) 0.068(3) 0.0136(17) 0.0151(18) 0.0057(15)
C6 0.079(3) 0.053(2) 0.063(3) 0.0221(19) 0.028(2) 0.011(2)
C7 0.084(3) 0.063(2) 0.049(2) 0.0202(19) 0.020(2) 0.020(2)
C8 0.057(2) 0.057(2) 0.0362(18) 0.0079(16) -0.0013(15) 0.0060(16)
C9 0.0402(16) 0.0364(16) 0.0404(18) 0.0098(13) 0.0034(13) 0.0064(13)
C10 0.0317(14) 0.0367(15) 0.0386(17) 0.0021(13) -0.0026(12) -0.0026(12)
C11 0.0371(15) 0.0410(17) 0.0438(18) 0.0110(14) 0.0012(13) 0.0043(13)
C12 0.0342(16) 0.0512(19) 0.063(2) 0.0133(17) 0.0017(15) 0.0044(14)
C13 0.0393(18) 0.051(2) 0.087(3) 0.0169(19) 0.0181(18) 0.0135(16)
C13A 0.071(7) 0.059(7) 0.141(9) 0.013(7) 0.002(7) 0.000(6)
C14 0.059(2) 0.0448(19) 0.083(3) 0.0104(19) 0.031(2) 0.0168(17)
C15 0.0455(18) 0.0365(16) 0.069(2) 0.0051(16) 0.0152(17) 0.0061(14)
C16 0.0375(15) 0.0370(16) 0.0442(18) 0.0077(14) 0.0036(13) 0.0054(13)
C17 0.055(2) 0.063(2) 0.0404(19) -0.0102(16) -0.0039(15) 0.0105(17)
C18 0.0407(16) 0.0399(16) 0.0370(17) -0.0013(13) 0.0018(13) -0.0027(13)
C19 0.0406(16) 0.0442(17) 0.0387(18) -0.0017(14) -0.0015(13) 0.0042(14)
C20 0.0353(15) 0.0386(16) 0.0438(18) -0.0025(13) 0.0058(13) -0.0026(12)
C21 0.0379(16) 0.060(2) 0.053(2) -0.0082(17) 0.0045(15) 0.0022(15)
C22 0.0330(14) 0.0535(18) 0.0306(16) -0.0079(14) 0.0019(12) -0.0013(13)
C23 0.0379(15) 0.0465(18) 0.0418(18) -0.0082(14) 0.0050(13) 0.0056(14)
C24 0.054(2) 0.054(2) 0.056(2) -0.0038(17) 0.0081(17) 0.0130(17)
C25 0.055(2) 0.079(3) 0.050(2) -0.014(2) 0.0058(18) 0.015(2)
C26 0.0436(19) 0.103(3) 0.044(2) -0.019(2) 0.0130(16) -0.004(2)
C027 0.0554(19) 0.0397(17) 0.053(2) 0.0099(15) 0.0155(16) 0.0049(15)
C27 0.0500(19) 0.070(2) 0.0393(19) -0.0176(17) 0.0072(15) -0.0139(17)
C28 0.060(2) 0.0381(17) 0.072(2) -0.0047(17) 0.0231(19) 0.0012(16)
C29 0.087(3) 0.048(2) 0.131(4) 0.019(2) 0.052(3) 0.013(2)
C30 0.114(4) 0.090(3) 0.055(2) -0.031(2) 0.045(3) -0.051(3)
C31 0.146(5) 0.064(3) 0.061(3) -0.019(2) 0.036(3) -0.021(3)
C32 0.0304(14) 0.0512(18) 0.0386(17) -0.0006(14) 0.0053(12) -0.0016(13)
C33 0.0395(16) 0.0549(19) 0.0433(19) -0.0022(16) 0.0068(14) -0.0034(15)
C34 0.0504(19) 0.069(2) 0.0404(19) -0.0074(17) 0.0096(15) -0.0047(17)
C35 0.0487(19) 0.085(3) 0.042(2) 0.001(2) 0.0133(16) -0.0059(18)
C36 0.0426(18) 0.067(2) 0.051(2) 0.0125(18) 0.0121(15) -0.0028(16)
C37 0.0354(15) 0.0557(19) 0.0436(19) 0.0025(15) 0.0069(13) -0.0032(14)
C38 0.062(2) 0.053(2) 0.044(2) -0.0104(16) 0.0108(17) -0.0071(17)
C39 0.079(3) 0.061(2) 0.078(3) -0.005(2) 0.027(2) 0.008(2)
C40 0.054(2) 0.052(2) 0.054(2) 0.0003(17) 0.0143(17) -0.0060(16)
C41 0.113(4) 0.060(3) 0.085(3) 0.005(2) 0.036(3) -0.014(2)
C42 0.0438(17) 0.0330(15) 0.0472(19) -0.0027(13) 0.0015(14) 0.0004(13)
C43 0.0342(14) 0.0311(14) 0.0350(16) 0.0059(12) 0.0002(12) 0.0019(12)
C44 0.0291(13) 0.0318(14) 0.0423(17) 0.0029(13) -0.0019(12) -0.0061(11)
C45 0.0313(14) 0.0365(15) 0.0355(16) 0.0099(13) 0.0012(12) -0.0024(12)
C46 0.0424(17) 0.0513(19) 0.0420(18) 0.0106(15) 0.0050(14) -0.0129(14)
C47 0.0339(14) 0.0356(15) 0.0376(16) -0.0076(13) 0.0060(12) -0.0016(12)
C48 0.0386(15) 0.0393(16) 0.0337(16) -0.0020(13) 0.0049(12) 0.0003(13)
C49 0.0427(17) 0.0532(19) 0.0406(18) -0.0075(15) 0.0098(14) -0.0001(15)
C50 0.0450(18) 0.056(2) 0.046(2) -0.0172(16) 0.0124(15) 0.0070(15)
C51 0.0420(17) 0.0480(18) 0.051(2) -0.0131(16) 0.0060(15) 0.0087(14)
C52 0.0359(15) 0.0357(15) 0.0410(17) -0.0036(13) -0.0013(13) 0.0010(12)
C53 0.0452(17) 0.0416(17) 0.0347(17) 0.0011(13) 0.0085(13) 0.0033(13)
C54 0.0501(19) 0.059(2) 0.045(2) 0.0104(16) 0.0114(15) 0.0047(16)
C55 0.0468(18) 0.0400(17) 0.057(2) 0.0067(15) 0.0061(16) 0.0057(14)
C56 0.0520(19) 0.0500(19) 0.052(2) 0.0115(16) -0.0015(16) 0.0072(16)
C57 0.0419(16) 0.063(2) 0.0288(16) 0.0026(15) 0.0071(13) -0.0229(15)
C58 0.0394(17) 0.093(3) 0.0326(18) 0.0107(18) 0.0025(14) -0.0173(18)
C59 0.047(2) 0.139(4) 0.033(2) 0.010(2) 0.0031(16) -0.024(2)
C60 0.061(3) 0.153(5) 0.037(2) -0.015(3) 0.014(2) -0.042(3)
C61 0.066(2) 0.096(3) 0.051(2) -0.027(2) 0.031(2) -0.043(2)
C62 0.0515(19) 0.059(2) 0.0424(19) -0.0118(16) 0.0209(16) -0.0232(16)
C63 0.0434(19) 0.100(3) 0.045(2) 0.028(2) 0.0043(16) 0.002(2)
C64 0.080(3) 0.132(4) 0.069(3) 0.043(3) 0.011(2) 0.022(3)
C65 0.078(3) 0.048(2) 0.054(2) -0.0091(17) 0.031(2) -0.0126(18)
C66 0.050(3) 0.060(3) 0.069(5) -0.019(3) 0.013(3) -0.013(2)
C66A 0.072(9) 0.041(7) 0.064(11) -0.020(7) 0.018(8) -0.014(6)
C67 0.0286(13) 0.0309(14) 0.0350(16) 0.0039(12) 0.0020(11) -0.0021(11)
C68 0.0303(14) 0.0335(14) 0.0380(16) 0.0059(12) 0.0056(12) 0.0013(12)
C69 0.0321(14) 0.0337(15) 0.0491(19) 0.0025(13) 0.0048(13) -0.0061(12)
C70 0.0281(14) 0.0426(17) 0.0475(19) 0.0059(14) -0.0007(13) 0.0028(12)
C71 0.0337(16) 0.0522(19) 0.052(2) 0.0040(16) -0.0043(14) -0.0033(14)
C72 0.0431(18) 0.067(2) 0.051(2) 0.0099(18) -0.0114(15) 0.0017(17)
C73 0.0480(19) 0.069(2) 0.056(2) 0.0239(19) -0.0026(17) 0.0107(18)
C74 0.0395(16) 0.0470(18) 0.056(2) 0.0158(16) -0.0012(15) -0.0004(14)
C75 0.0311(14) 0.0400(16) 0.0441(18) 0.0093(14) 0.0022(13) 0.0035(12)
C76 0.0315(14) 0.0316(14) 0.0431(17) 0.0061(13) -0.0020(12) -0.0023(12)
C77 0.0279(14) 0.0425(17) 0.0468(18) 0.0066(14) 0.0009(13) 0.0038(12)
C78 0.0392(16) 0.0427(17) 0.053(2) 0.0005(15) 0.0043(15) 0.0030(14)
C79 0.0465(19) 0.062(2) 0.052(2) -0.0038(17) 0.0065(16) 0.0082(17)
C80 0.0393(17) 0.063(2) 0.057(2) 0.0065(18) 0.0110(16) 0.0032(16)
C81 0.0325(15) 0.0501(19) 0.051(2) 0.0098(15) 0.0058(14) 0.0034(13)
C82 0.0247(13) 0.0435(17) 0.0468(18) 0.0073(14) -0.0011(12) 0.0015(12)
C83 0.0405(18) 0.062(2) 0.067(2) -0.0004(19) 0.0054(17) -0.0083(16)
C84 0.0353(16) 0.0436(18) 0.063(2) 0.0136(16) 0.0095(15) -0.0020(13)
C85 0.0408(16) 0.0400(17) 0.059(2) 0.0126(15) 0.0166(15) -0.0021(13)
C86 0.0486(19) 0.062(2) 0.070(3) 0.0247(19) 0.0219(18) 0.0103(17)
C87 0.0359(16) 0.0432(18) 0.065(2) -0.0043(16) 0.0009(15) -0.0096(14)
C88 0.0426(18) 0.055(2) 0.061(2) -0.0074(18) 0.0055(16) -0.0151(16)
C89 0.067(2) 0.064(2) 0.074(3) -0.015(2) 0.018(2) -0.017(2)
C90 0.085(3) 0.062(3) 0.101(4) -0.022(3) 0.023(3) -0.007(2)
C91 0.083(3) 0.046(2) 0.102(4) -0.011(2) 0.021(3) -0.012(2)
C92 0.052(2) 0.0412(18) 0.082(3) -0.0040(19) 0.0131(19) -0.0110(16)
C93 0.053(2) 0.060(2) 0.055(2) -0.0075(17) 0.0095(17) -0.0170(17)
C94 0.068(3) 0.077(3) 0.061(3) 0.005(2) 0.003(2) -0.012(2)
C95 0.061(2) 0.0423(19) 0.094(3) 0.008(2) 0.013(2) -0.0060(17)
C96 0.124(5) 0.082(3) 0.169(6) -0.027(4) 0.073(4) -0.055(3)
C97 0.0407(17) 0.056(2) 0.050(2) 0.0214(16) 0.0170(15) 0.0104(15)
C98 0.055(2) 0.063(2) 0.056(2) 0.0252(18) 0.0210(18) 0.0097(17)
C99 0.077(3) 0.077(3) 0.067(3) 0.037(2) 0.030(2) 0.023(2)
C100 0.072(3) 0.094(3) 0.046(2) 0.028(2) 0.018(2) 0.031(2)
C101 0.054(2) 0.075(2) 0.043(2) 0.0118(18) 0.0129(16) 0.0166(18)
C102 0.0466(18) 0.060(2) 0.0397(18) 0.0119(16) 0.0105(15) 0.0100(16)
C103 0.070(3) 0.060(2) 0.094(3) 0.037(2) 0.029(2) -0.002(2)
C104 0.123(4) 0.067(3) 0.117(4) 0.046(3) 0.063(4) 0.009(3)
C105 0.063(2) 0.058(2) 0.0392(19) 0.0058(16) 0.0063(16) -0.0024(17)
C106 0.054(2) 0.059(2) 0.075(3) 0.001(2) -0.0019(19) 0.0101(18)
C107 0.0556(19) 0.0396(17) 0.0448(19) -0.0069(14) 0.0130(15) -0.0069(15)
C108 0.0361(15) 0.0302(14) 0.0441(18) -0.0017(13) 0.0077(13) -0.0015(12)
C109 0.0360(15) 0.0314(14) 0.0424(17) 0.0019(13) 0.0065(13) 0.0046(12)
C110 0.0356(15) 0.0346(15) 0.0496(19) 0.0032(14) 0.0109(13) -0.0002(12)
C111 0.0502(17) 0.0391(16) 0.0327(16) -0.0064(13) 0.0125(13) -0.0084(14)
C112 0.0515(18) 0.0456(17) 0.0321(17) -0.0047(14) 0.0081(14) -0.0132(14)
C113 0.063(2) 0.068(2) 0.0332(18) -0.0030(16) 0.0081(16) -0.0156(18)
C114 0.071(2) 0.073(2) 0.0361(19) -0.0207(18) 0.0200(18) -0.016(2)
C115 0.067(2) 0.052(2) 0.057(2) -0.0240(18) 0.0302(19) -0.0137(17)
C116 0.0574(19) 0.0382(16) 0.050(2) -0.0077(15) 0.0215(16) -0.0071(15)
C117 0.0427(17) 0.0495(18) 0.0391(18) 0.0029(14) 0.0044(14) -0.0067(14)
C118 0.053(2) 0.072(2) 0.043(2) 0.0131(18) 0.0060(16) -0.0049(18)
C119 0.069(2) 0.050(2) 0.076(3) 0.0073(19) 0.035(2) 0.0112(18)
C120 0.076(3) 0.134(4) 0.082(3) 0.004(3) 0.032(3) 0.013(3)
C121 0.0531(19) 0.0300(15) 0.059(2) 0.0047(14) 0.0090(16) 0.0045(14)
C122 0.0523(19) 0.0315(16) 0.070(2) 0.0107(16) 0.0141(17) 0.0066(14)
C123 0.054(2) 0.0389(18) 0.078(3) 0.0108(17) 0.0089(19) 0.0082(16)
C124 0.067(2) 0.0327(17) 0.073(3) 0.0120(17) 0.012(2) 0.0057(16)
C125 0.066(2) 0.0357(17) 0.075(3) 0.0093(17) 0.019(2) -0.0033(16)
C126 0.0509(19) 0.0370(17) 0.068(2) 0.0033(16) 0.0119(17) -0.0007(15)
C127 0.051(2) 0.0427(19) 0.103(3) 0.011(2) 0.026(2) 0.0058(16)
C128 0.060(2) 0.052(2) 0.140(4) 0.017(2) 0.039(3) 0.0051(19)
C129 0.056(2) 0.046(2) 0.100(3) 0.006(2) 0.013(2) -0.0059(17)
C130 0.090(5) 0.080(5) 0.103(6) -0.039(4) -0.034(4) 0.020(4)
C65A 0.078(3) 0.048(2) 0.054(2) -0.0091(17) 0.031(2) -0.0126(18)
C12A 0.056(2) 0.046(2) 0.100(3) 0.006(2) 0.013(2) -0.0059(17)

loop_
_atom_type_symbol
_atom_type_description
_atom_type_scat_dispersion_real
_atom_type_scat_dispersion_imag
_atom_type_scat_source
C C 0.0181 0.0091 'International Tables Vol C Tables 4.2.6.8 and 6.1.1.4'
H H 0.0000 0.0000 'International Tables Vol C Tables 4.2.6.8 and 6.1.1.4'
Mg Mg 0.1719 0.1771 'International Tables Vol C Tables 4.2.6.8 and 6.1.1.4'
N N 0.0311 0.0180 'International Tables Vol C Tables 4.2.6.8 and 6.1.1.4'
O O 0.0492 0.0322 'International Tables Vol C Tables 4.2.6.8 and 6.1.1.4'

loop_
_geom_angle_atom_site_label_1
_geom_angle_atom_site_label_2
_geom_angle_atom_site_label_3
_geom_angle
_geom_angle_site_symmetry_1
_geom_angle_site_symmetry_3
_geom_angle_publ_flag
O1 Mg1 N2 120.92(10) . . ?
O1 Mg1 N1 122.75(10) . . ?
N2 Mg1 N1 91.88(10) . . ?
O1 Mg1 C44 88.39(9) . . ?
N2 Mg1 C44 118.62(11) . . ?
N1 Mg1 C44 117.17(10) . . ?
O1 Mg1 Mg2 29.69(6) . . ?
N2 Mg1 Mg2 131.13(8) . . ?
N1 Mg1 Mg2 134.98(8) . . ?
C44 Mg1 Mg2 58.75(7) . . ?
O3 Mg2 O2 76.06(7) . . ?
O3 Mg2 N4 104.38(9) . . ?
O2 Mg2 N4 120.62(9) . . ?
O3 Mg2 N3 108.69(9) . . ?
O2 Mg2 N3 151.88(9) . . ?
N4 Mg2 N3 85.77(9) . . ?
O3 Mg2 O1 154.83(8) . . ?
O2 Mg2 O1 79.88(7) . . ?
N4 Mg2 O1 94.10(8) . . ?
N3 Mg2 O1 89.31(8) . . ?
O3 Mg2 C2 101.61(8) . . ?
O2 Mg2 C2 26.66(7) . . ?
N4 Mg2 C2 120.72(9) . . ?
N3 Mg2 C2 132.89(9) . . ?
O1 Mg2 C2 53.66(7) . . ?
O3 Mg2 Mg3 39.93(5) . . ?
O2 Mg2 Mg3 36.94(5) . . ?
N4 Mg2 Mg3 113.19(7) . . ?
N3 Mg2 Mg3 144.99(7) . . ?
O1 Mg2 Mg3 116.78(6) . . ?
C2 Mg2 Mg3 63.48(6) . . ?
O3 Mg2 Mg1 178.23(7) . . ?
O2 Mg2 Mg1 103.82(6) . . ?
N4 Mg2 Mg1 74.13(7) . . ?
N3 Mg2 Mg1 72.28(6) . . ?
O1 Mg2 Mg1 25.64(5) . . ?
C2 Mg2 Mg1 78.52(6) . . ?
Mg3 Mg2 Mg1 139.63(3) . . ?
O2 Mg3 O4 143.53(9) . . ?
O2 Mg3 O3 79.43(8) . . ?
O4 Mg3 O3 88.22(8) . . ?
O2 Mg3 N7 112.56(9) . . ?
O4 Mg3 N7 93.88(9) . . ?
O3 Mg3 N7 152.87(9) . . ?
O2 Mg3 C68 129.75(9) . . ?
O4 Mg3 C68 30.32(8) . . ?
O3 Mg3 C68 58.42(8) . . ?
N7 Mg3 C68 117.39(10) . . ?
O2 Mg3 C67 106.04(8) . . ?
O4 Mg3 C67 59.00(8) . . ?
O3 Mg3 C67 29.57(7) . . ?
N7 Mg3 C67 139.53(9) . . ?
C68 Mg3 C67 28.90(8) . . ?
O2 Mg3 Mg2 40.32(6) . . ?
O4 Mg3 Mg2 124.12(7) . . ?
O3 Mg3 Mg2 39.98(5) . . ?
N7 Mg3 Mg2 141.18(7) . . ?
C68 Mg3 Mg2 96.76(7) . . ?
C67 Mg3 Mg2 68.80(6) . . ?
O2 Mg3 Mg4 138.36(7) . . ?
O4 Mg3 Mg4 26.45(5) . . ?
O3 Mg3 Mg4 113.76(6) . . ?
N7 Mg3 Mg4 74.27(7) . . ?
C68 Mg3 Mg4 56.72(6) . . ?
C67 Mg3 Mg4 85.14(6) . . ?
Mg2 Mg3 Mg4 144.13(4) . . ?
O4 Mg4 N6 110.71(10) . . ?
O4 Mg4 N5 120.27(10) . . ?
N6 Mg4 N5 91.18(11) . . ?
O4 Mg4 C109 88.20(9) . . ?
N6 Mg4 C109 120.98(11) . . ?
N5 Mg4 C109 127.32(11) . . ?
O4 Mg4 Mg3 27.20(6) . . ?
N6 Mg4 Mg3 123.25(8) . . ?
N5 Mg4 Mg3 135.69(8) . . ?
C109 Mg4 Mg3 61.00(7) . . ?
C1 O1 Mg1 128.35(16) . . ?
C1 O1 Mg2 105.67(14) . . ?
Mg1 O1 Mg2 124.68(9) . . ?
C2 O2 Mg3 146.30(17) . . ?
C2 O2 Mg2 110.29(15) . . ?
Mg3 O2 Mg2 102.74(9) . . ?
C67 O3 Mg3 103.05(15) . . ?
C67 O3 Mg2 151.94(17) . . ?
Mg3 O3 Mg2 100.09(8) . . ?
C68 O4 Mg4 130.96(17) . . ?
C68 O4 Mg3 102.51(15) . . ?
Mg4 O4 Mg3 126.34(10) . . ?
C18 N1 C22 116.0(2) . . ?
C18 N1 Mg1 118.9(2) . . ?
C22 N1 Mg1 125.15(18) . . ?
C20 N2 C32 116.7(2) . . ?
C20 N2 Mg1 120.1(2) . . ?
C32 N2 Mg1 123.16(18) . . ?
C43 N3 C47 117.4(2) . . ?
C43 N3 Mg2 116.53(19) . . ?
C47 N3 Mg2 125.23(17) . . ?
C45 N4 C57 116.8(2) . . ?
C45 N4 Mg2 118.08(19) . . ?
C57 N4 Mg2 124.87(18) . . ?
C01K N5 C87 118.1(3) . . ?
C01K N5 Mg4 119.7(2) . . ?
C87 N5 Mg4 122.2(2) . . ?
C85 N6 C97 118.4(3) . . ?
C85 N6 Mg4 120.9(2) . . ?
C97 N6 Mg4 120.75(19) . . ?
C108 N7 C111 117.8(2) . . ?
C108 N7 Mg3 117.9(2) . . ?
C111 N7 Mg3 122.07(18) . . ?
C110 N8 C121 118.7(3) . . ?
C2 C1 O1 121.3(2) . . ?
C2 C1 C10 113.4(2) . . ?
O1 C1 C10 124.7(2) . . ?
N5 C01K C84 123.8(3) . . ?
N5 C01K C83 119.9(3) . . ?
C84 C01K C83 116.3(3) . . ?
C1 C2 O2 121.6(2) . . ?
C1 C2 C3 114.5(2) . . ?
O2 C2 C3 123.5(2) . . ?
C1 C2 Mg2 78.97(16) . . ?
O2 C2 Mg2 43.06(11) . . ?
C3 C2 Mg2 161.68(19) . . ?
C2 C3 C16 107.7(2) . . ?
C2 C3 C4 104.9(2) . . ?
C16 C3 C4 104.9(2) . . ?
C2 C3 H3 112.9 . . ?
C16 C3 H3 112.9 . . ?
C4 C3 H3 112.9 . . ?
C5 C4 C9 119.6(3) . . ?
C5 C4 C3 128.3(3) . . ?
C9 C4 C3 112.1(3) . . ?
C6 C5 C4 120.1(3) . . ?
C6 C5 H5 119.9 . . ?
C4 C5 H5 119.9 . . ?
C7 C6 C5 120.0(4) . . ?
C7 C6 H6 120.0 . . ?
C5 C6 H6 120.0 . . ?
C6 C7 C8 121.0(4) . . ?
C6 C7 H7 119.5 . . ?
C8 C7 H7 119.5 . . ?
C9 C8 C7 119.3(3) . . ?
C9 C8 H8 120.3 . . ?
C7 C8 H8 120.3 . . ?
C8 C9 C4 120.0(3) . . ?
C8 C9 C10 127.8(3) . . ?
C4 C9 C10 112.1(3) . . ?
C11 C10 C1 108.0(2) . . ?
C11 C10 C9 103.5(2) . . ?
C1 C10 C9 106.1(2) . . ?
C11 C10 H10 112.9 . . ?
C1 C10 H10 112.9 . . ?
C9 C10 H10 112.9 . . ?
C12 C11 C16 119.7(3) . . ?
C12 C11 C10 127.4(3) . . ?
C16 C11 C10 112.7(3) . . ?
C11 C12 C13 119.5(3) . . ?
C11 C12 H12 120.3 . . ?
C13 C12 H12 120.3 . . ?
C14 C13 C12 120.4(3) . . ?
C14 C13 H13 119.8 . . ?
C12 C13 H13 119.8 . . ?
C12A C13A H13K 109.5 . . ?
C12A C13A H13L 109.5 . . ?
H13K C13A H13L 109.5 . . ?
C12A C13A H13M 109.5 . . ?
H13K C13A H13M 109.5 . . ?
H13L C13A H13M 109.5 . . ?
C13 C14 C15 120.4(3) . . ?
C13 C14 H14 119.8 . . ?
C15 C14 H14 119.8 . . ?
C16 C15 C14 119.5(3) . . ?
C16 C15 H15 120.3 . . ?
C14 C15 H15 120.3 . . ?
C15 C16 C11 120.4(3) . . ?
C15 C16 C3 127.3(3) . . ?
C11 C16 C3 112.2(3) . . ?
C18 C17 H17A 109.5 . . ?
C18 C17 H17B 109.5 . . ?
H17A C17 H17B 109.5 . . ?
C18 C17 H17C 109.5 . . ?
H17A C17 H17C 109.5 . . ?
H17B C17 H17C 109.5 . . ?
N1 C18 C19 124.5(3) . . ?
N1 C18 C17 119.6(3) . . ?
C19 C18 C17 115.8(3) . . ?
C18 C19 C20 129.2(3) . . ?
C18 C19 H19 115.4 . . ?
C20 C19 H19 115.4 . . ?
N2 C20 C19 124.0(3) . . ?
N2 C20 C21 120.6(3) . . ?
C19 C20 C21 115.2(3) . . ?
C20 C21 H21A 109.5 . . ?
C20 C21 H21B 109.5 . . ?
H21A C21 H21B 109.5 . . ?
C20 C21 H21C 109.5 . . ?
H21A C21 H21C 109.5 . . ?
H21B C21 H21C 109.5 . . ?
C27 C22 C23 120.1(3) . . ?
C27 C22 N1 121.6(3) . . ?
C23 C22 N1 118.2(3) . . ?
C24 C23 C22 118.5(3) . . ?
C24 C23 C28 120.6(3) . . ?
C22 C23 C28 120.8(3) . . ?
C25 C24 C23 121.5(4) . . ?
C25 C24 H24 119.3 . . ?
C23 C24 H24 119.3 . . ?
C24 C25 C26 119.6(3) . . ?
C24 C25 H25 120.2 . . ?
C26 C25 H25 120.2 . . ?
C25 C26 C27 121.6(4) . . ?
C25 C26 H26 119.2 . . ?
C27 C26 H26 119.2 . . ?
C110 C027 H02A 109.5 . . ?
C110 C027 H02B 109.5 . . ?
H02A C027 H02B 109.5 . . ?
C110 C027 H02C 109.5 . . ?
H02A C027 H02C 109.5 . . ?
H02B C027 H02C 109.5 . . ?
C22 C27 C26 118.6(3) . . ?
C22 C27 C30 121.9(3) . . ?
C26 C27 C30 119.5(3) . . ?
C29 C28 C23 116.9(3) . . ?
C29 C28 H28A 108.1 . . ?
C23 C28 H28A 108.1 . . ?
C29 C28 H28B 108.1 . . ?
C23 C28 H28B 108.1 . . ?
H28A C28 H28B 107.3 . . ?
C28 C29 H29A 109.5 . . ?
C28 C29 H29B 109.5 . . ?
H29A C29 H29B 109.5 . . ?
C28 C29 H29C 109.5 . . ?
H29A C29 H29C 109.5 . . ?
H29B C29 H29C 109.5 . . ?
C31 C30 C27 115.3(3) . . ?
C31 C30 H30A 108.4 . . ?
C27 C30 H30A 108.4 . . ?
C31 C30 H30B 108.4 . . ?
C27 C30 H30B 108.4 . . ?
H30A C30 H30B 107.5 . . ?
C30 C31 H31A 109.5 . . ?
C30 C31 H31B 109.5 . . ?
H31A C31 H31B 109.5 . . ?
C30 C31 H31C 109.5 . . ?
H31A C31 H31C 109.5 . . ?
H31B C31 H31C 109.5 . . ?
C37 C32 C33 120.7(3) . . ?
C37 C32 N2 118.4(3) . . ?
C33 C32 N2 120.9(3) . . ?
C34 C33 C32 117.7(3) . . ?
C34 C33 C38 122.0(3) . . ?
C32 C33 C38 120.3(3) . . ?
C35 C34 C33 122.3(3) . . ?
C35 C34 H34 118.9 . . ?
C33 C34 H34 118.9 . . ?
C36 C35 C34 119.4(3) . . ?
C36 C35 H35 120.3 . . ?
C34 C35 H35 120.3 . . ?
C35 C36 C37 121.1(3) . . ?
C35 C36 H36 119.5 . . ?
C37 C36 H36 119.5 . . ?
C36 C37 C32 118.8(3) . . ?
C36 C37 C40 121.6(3) . . ?
C32 C37 C40 119.7(3) . . ?
C33 C38 C39 114.9(3) . . ?
C33 C38 H38A 108.5 . . ?
C39 C38 H38A 108.5 . . ?
C33 C38 H38B 108.5 . . ?
C39 C38 H38B 108.5 . . ?
H38A C38 H38B 107.5 . . ?
C38 C39 H39A 109.5 . . ?
C38 C39 H39B 109.5 . . ?
H39A C39 H39B 109.5 . . ?
C38 C39 H39C 109.5 . . ?
H39A C39 H39C 109.5 . . ?
H39B C39 H39C 109.5 . . ?
C41 C40 C37 117.1(3) . . ?
C41 C40 H40A 108.0 . . ?
C37 C40 H40A 108.0 . . ?
C41 C40 H40B 108.0 . . ?
C37 C40 H40B 108.0 . . ?
H40A C40 H40B 107.3 . . ?
C40 C41 H41A 109.5 . . ?
C40 C41 H41B 109.5 . . ?
H41A C41 H41B 109.5 . . ?
C40 C41 H41C 109.5 . . ?
H41A C41 H41C 109.5 . . ?
H41B C41 H41C 109.5 . . ?
C43 C42 H42A 109.5 . . ?
C43 C42 H42B 109.5 . . ?
H42A C42 H42B 109.5 . . ?
C43 C42 H42C 109.5 . . ?
H42A C42 H42C 109.5 . . ?
H42B C42 H42C 109.5 . . ?
N3 C43 C44 123.0(3) . . ?
N3 C43 C42 122.3(3) . . ?
C44 C43 C42 114.7(2) . . ?
C45 C44 C43 123.5(2) . . ?
C45 C44 Mg1 106.69(19) . . ?
C43 C44 Mg1 101.56(18) . . ?
C45 C44 H44 118.3 . . ?
C43 C44 H44 118.3 . . ?
Mg1 C44 H44 59.0 . . ?
N4 C45 C44 122.8(3) . . ?
N4 C45 C46 120.7(3) . . ?
C44 C45 C46 116.5(2) . . ?
C45 C46 H46A 109.5 . . ?
C45 C46 H46B 109.5 . . ?
H46A C46 H46B 109.5 . . ?
C45 C46 H46C 109.5 . . ?
H46A C46 H46C 109.5 . . ?
H46B C46 H46C 109.5 . . ?
C52 C47 C48 120.8(3) . . ?
C52 C47 N3 121.6(3) . . ?
C48 C47 N3 117.6(2) . . ?
C49 C48 C47 118.1(3) . . ?
C49 C48 C53 122.2(3) . . ?
C47 C48 C53 119.7(3) . . ?
C48 C49 C50 121.5(3) . . ?
C48 C49 H49 119.2 . . ?
C50 C49 H49 119.2 . . ?
C51 C50 C49 119.6(3) . . ?
C51 C50 H50 120.2 . . ?
C49 C50 H50 120.2 . . ?
C50 C51 C52 121.5(3) . . ?
C50 C51 H51 119.2 . . ?
C52 C51 H51 119.2 . . ?
C51 C52 C47 118.1(3) . . ?
C51 C52 C55 119.1(3) . . ?
C47 C52 C55 122.9(3) . . ?
C48 C53 C54 116.3(3) . . ?
C48 C53 H53A 108.2 . . ?
C54 C53 H53A 108.2 . . ?
C48 C53 H53B 108.2 . . ?
C54 C53 H53B 108.2 . . ?
H53A C53 H53B 107.4 . . ?
C53 C54 H54A 109.5 . . ?
C53 C54 H54B 109.5 . . ?
H54A C54 H54B 109.5 . . ?
C53 C54 H54C 109.5 . . ?
H54A C54 H54C 109.5 . . ?
H54B C54 H54C 109.5 . . ?
C52 C55 C56 113.7(3) . . ?
C52 C55 H55A 108.8 . . ?
C56 C55 H55A 108.8 . . ?
C52 C55 H55B 108.8 . . ?
C56 C55 H55B 108.8 . . ?
H55A C55 H55B 107.7 . . ?
C55 C56 H56A 109.5 . . ?
C55 C56 H56B 109.5 . . ?
H56A C56 H56B 109.5 . . ?
C55 C56 H56C 109.5 . . ?
H56A C56 H56C 109.5 . . ?
H56B C56 H56C 109.5 . . ?
C62 C57 C58 122.0(3) . . ?
C62 C57 N4 119.4(3) . . ?
C58 C57 N4 118.6(3) . . ?
C59 C58 C57 117.0(4) . . ?
C59 C58 C63 121.9(4) . . ?
C57 C58 C63 121.1(3) . . ?
C60 C59 C58 121.6(4) . . ?
C60 C59 H59 119.2 . . ?
C58 C59 H59 119.2 . . ?
C59 C60 C61 120.5(4) . . ?
C59 C60 H60 119.7 . . ?
C61 C60 H60 119.7 . . ?
C60 C61 C62 121.0(4) . . ?
C60 C61 H61 119.5 . . ?
C62 C61 H61 119.5 . . ?
C57 C62 C61 117.8(4) . . ?
C57 C62 C65A 120.4(3) . . ?
C61 C62 C65A 121.8(3) . . ?
C57 C62 C65 120.4(3) . . ?
C61 C62 C65 121.8(3) . . ?
C58 C63 C64 115.9(4) . . ?
C58 C63 H63A 108.3 . . ?
C64 C63 H63A 108.3 . . ?
C58 C63 H63B 108.3 . . ?
C64 C63 H63B 108.3 . . ?
H63A C63 H63B 107.4 . . ?
C63 C64 H64A 109.5 . . ?
C63 C64 H64B 109.5 . . ?
H64A C64 H64B 109.5 . . ?
C63 C64 H64C 109.5 . . ?
H64A C64 H64C 109.5 . . ?
H64B C64 H64C 109.5 . . ?
C66 C65 C62 112.7(4) . . ?
C66 C65 H65A 109.1 . . ?
C62 C65 H65A 109.1 . . ?
C66 C65 H65B 109.1 . . ?
C62 C65 H65B 109.1 . . ?
H65A C65 H65B 107.8 . . ?
C65 C66 H66A 109.5 . . ?
C65 C66 H66B 109.5 . . ?
H66A C66 H66B 109.5 . . ?
C65 C66 H66C 109.5 . . ?
H66A C66 H66C 109.5 . . ?
H66B C66 H66C 109.5 . . ?
C65A C66A H66D 109.5 . . ?
C65A C66A H66E 109.5 . . ?
H66D C66A H66E 109.5 . . ?
C65A C66A H66F 109.5 . . ?
H66D C66A H66F 109.5 . . ?
H66E C66A H66F 109.5 . . ?
C68 C67 O3 121.9(2) . . ?
C68 C67 C76 113.3(2) . . ?
O3 C67 C76 124.5(2) . . ?
C68 C67 Mg3 74.64(16) . . ?
O3 C67 Mg3 47.38(11) . . ?
C76 C67 Mg3 167.6(2) . . ?
C67 C68 O4 123.0(2) . . ?
C67 C68 C69 114.6(2) . . ?
O4 C68 C69 122.3(2) . . ?
C67 C68 Mg3 76.47(17) . . ?
O4 C68 Mg3 47.17(11) . . ?
C69 C68 Mg3 164.4(2) . . ?
C70 C69 C68 105.8(2) . . ?
C70 C69 C82 103.8(2) . . ?
C68 C69 C82 107.0(2) . . ?
C70 C69 H69 113.2 . . ?
C68 C69 H69 113.2 . . ?
C82 C69 H69 113.2 . . ?
C71 C70 C75 119.8(3) . . ?
C71 C70 C69 127.2(3) . . ?
C75 C70 C69 113.0(3) . . ?
C72 C71 C70 119.6(3) . . ?
C72 C71 H71 120.2 . . ?
C70 C71 H71 120.2 . . ?
C73 C72 C71 120.5(3) . . ?
C73 C72 H72 119.8 . . ?
C71 C72 H72 119.8 . . ?
C72 C73 C74 120.8(3) . . ?
C72 C73 H73 119.6 . . ?
C74 C73 H73 119.6 . . ?
C75 C74 C73 119.0(3) . . ?
C75 C74 H74 120.5 . . ?
C73 C74 H74 120.5 . . ?
C74 C75 C70 120.3(3) . . ?
C74 C75 C76 127.6(3) . . ?
C70 C75 C76 112.1(3) . . ?
C67 C76 C75 106.2(2) . . ?
C67 C76 C77 107.7(2) . . ?
C75 C76 C77 103.7(2) . . ?
C67 C76 H76 112.9 . . ?
C75 C76 H76 112.9 . . ?
C77 C76 H76 112.9 . . ?
C78 C77 C82 120.5(3) . . ?
C78 C77 C76 126.8(3) . . ?
C82 C77 C76 112.5(3) . . ?
C77 C78 C79 118.2(3) . . ?
C77 C78 H78 120.9 . . ?
C79 C78 H78 120.9 . . ?
C80 C79 C78 121.3(3) . . ?
C80 C79 H79 119.3 . . ?
C78 C79 H79 119.3 . . ?
C81 C80 C79 119.8(3) . . ?
C81 C80 H80 120.1 . . ?
C79 C80 H80 120.1 . . ?
C82 C81 C80 119.7(3) . . ?
C82 C81 H81 120.2 . . ?
C80 C81 H81 120.2 . . ?
C81 C82 C77 120.5(3) . . ?
C81 C82 C69 126.9(3) . . ?
C77 C82 C69 112.5(3) . . ?
C01K C83 H83A 109.5 . . ?
C01K C83 H83B 109.5 . . ?
H83A C83 H83B 109.5 . . ?
C01K C83 H83C 109.5 . . ?
H83A C83 H83C 109.5 . . ?
H83B C83 H83C 109.5 . . ?
C01K C84 C85 129.0(3) . . ?
C01K C84 H84 115.5 . . ?
C85 C84 H84 115.5 . . ?
N6 C85 C84 123.6(3) . . ?
N6 C85 C86 120.1(3) . . ?
C84 C85 C86 116.4(3) . . ?
C85 C86 H86A 109.5 . . ?
C85 C86 H86B 109.5 . . ?
H86A C86 H86B 109.5 . . ?
C85 C86 H86C 109.5 . . ?
H86A C86 H86C 109.5 . . ?
H86B C86 H86C 109.5 . . ?
C88 C87 C92 120.4(3) . . ?
C88 C87 N5 121.1(3) . . ?
C92 C87 N5 118.3(3) . . ?
C89 C88 C87 119.0(3) . . ?
C89 C88 C93 117.9(4) . . ?
C87 C88 C93 123.1(3) . . ?
C90 C89 C88 121.6(4) . . ?
C90 C89 H89 119.2 . . ?
C88 C89 H89 119.2 . . ?
C91 C90 C89 118.7(4) . . ?
C91 C90 H90 120.7 . . ?
C89 C90 H90 120.7 . . ?
C90 C91 C92 122.2(4) . . ?
C90 C91 H91 118.9 . . ?
C92 C91 H91 118.9 . . ?
C91 C92 C87 118.0(4) . . ?
C91 C92 C95 119.8(3) . . ?
C87 C92 C95 122.2(3) . . ?
C88 C93 C94 112.2(3) . . ?
C88 C93 H93A 109.2 . . ?
C94 C93 H93A 109.2 . . ?
C88 C93 H93B 109.2 . . ?
C94 C93 H93B 109.2 . . ?
H93A C93 H93B 107.9 . . ?
C93 C94 H94A 109.5 . . ?
C93 C94 H94B 109.5 . . ?
H94A C94 H94B 109.5 . . ?
C93 C94 H94C 109.5 . . ?
H94A C94 H94C 109.5 . . ?
H94B C94 H94C 109.5 . . ?
C96 C95 C92 115.2(4) . . ?
C96 C95 H95A 108.5 . . ?
C92 C95 H95A 108.5 . . ?
C96 C95 H95B 108.5 . . ?
C92 C95 H95B 108.5 . . ?
H95A C95 H95B 107.5 . . ?
C95 C96 H96A 109.5 . . ?
C95 C96 H96B 109.5 . . ?
H96A C96 H96B 109.5 . . ?
C95 C96 H96C 109.5 . . ?
H96A C96 H96C 109.5 . . ?
H96B C96 H96C 109.5 . . ?
C102 C97 C98 120.7(3) . . ?
C102 C97 N6 121.0(3) . . ?
C98 C97 N6 118.2(3) . . ?
C99 C98 C97 118.2(4) . . ?
C99 C98 C103 122.8(3) . . ?
C97 C98 C103 118.8(3) . . ?
C100 C99 C98 121.3(4) . . ?
C100 C99 H99 119.3 . . ?
C98 C99 H99 119.3 . . ?
C99 C100 C101 120.7(4) . . ?
C99 C100 H100 119.6 . . ?
C101 C100 H100 119.6 . . ?
C100 C101 C102 119.8(4) . . ?
C100 C101 H101 120.1 . . ?
C102 C101 H101 120.1 . . ?
C97 C102 C101 119.2(3) . . ?
C97 C102 C105 121.9(3) . . ?
C101 C102 C105 118.9(3) . . ?
C98 C103 C104 116.2(4) . . ?
C98 C103 H10G 108.2 . . ?
C104 C103 H10G 108.2 . . ?
C98 C103 H10H 108.2 . . ?
C104 C103 H10H 108.2 . . ?
H10G C103 H10H 107.4 . . ?
C103 C104 H9 109.5 . . ?
C103 C104 H21 109.5 . . ?
H9 C104 H21 109.5 . . ?
C103 C104 H10I 109.5 . . ?
H9 C104 H10I 109.5 . . ?
H21 C104 H10I 109.5 . . ?
C102 C105 C106 112.6(3) . . ?
C102 C105 H10D 109.1 . . ?
C106 C105 H10D 109.1 . . ?
C102 C105 H10E 109.1 . . ?
C106 C105 H10E 109.1 . . ?
H10D C105 H10E 107.8 . . ?
C105 C106 H4 109.5 . . ?
C105 C106 H16 109.5 . . ?
H4 C106 H16 109.5 . . ?
C105 C106 H10F 109.5 . . ?
H4 C106 H10F 109.5 . . ?
H16 C106 H10F 109.5 . . ?
C108 C107 H10A 109.5 . . ?
C108 C107 H10B 109.5 . . ?
H10A C107 H10B 109.5 . . ?
C108 C107 H10C 109.5 . . ?
H10A C107 H10C 109.5 . . ?
H10B C107 H10C 109.5 . . ?
N7 C108 C109 119.7(3) . . ?
N7 C108 C107 122.3(3) . . ?
C109 C108 C107 117.9(3) . . ?
C108 C109 C110 120.5(3) . . ?
C108 C109 Mg4 102.05(18) . . ?
C110 C109 Mg4 119.5(2) . . ?
C108 C109 H109 119.7 . . ?
C110 C109 H109 119.7 . . ?
Mg4 C109 H109 45.0 . . ?
N8 C110 C109 123.1(3) . . ?
N8 C110 C027 121.9(3) . . ?
C109 C110 C027 114.9(3) . . ?
C116 C111 C112 120.9(3) . . ?
C116 C111 N7 120.4(3) . . ?
C112 C111 N7 118.5(3) . . ?
C113 C112 C111 118.3(3) . . ?
C113 C112 C117 121.4(3) . . ?
C111 C112 C117 120.2(3) . . ?
C114 C113 C112 121.1(3) . . ?
C114 C113 H113 119.5 . . ?
C112 C113 H113 119.5 . . ?
C115 C114 C113 119.6(3) . . ?
C115 C114 H114 120.2 . . ?
C113 C114 H114 120.2 . . ?
C114 C115 C116 122.2(3) . . ?
C114 C115 H115 118.9 . . ?
C116 C115 H115 118.9 . . ?
C115 C116 C111 117.4(3) . . ?
C115 C116 C119 120.7(3) . . ?
C111 C116 C119 121.8(3) . . ?
C112 C117 C118 116.9(3) . . ?
C112 C117 H11A 108.1 . . ?
C118 C117 H11A 108.1 . . ?
C112 C117 H11B 108.1 . . ?
C118 C117 H11B 108.1 . . ?
H11A C117 H11B 107.3 . . ?
C117 C118 H1 109.5 . . ?
C117 C118 H2 109.5 . . ?
H1 C118 H2 109.5 . . ?
C117 C118 H22 109.5 . . ?
H1 C118 H22 109.5 . . ?
H2 C118 H22 109.5 . . ?
C120 C119 C116 116.4(3) . . ?
C120 C119 H11C 108.2 . . ?
C116 C119 H11C 108.2 . . ?
C120 C119 H11D 108.2 . . ?
C116 C119 H11D 108.2 . . ?
H11C C119 H11D 107.3 . . ?
C119 C120 H11 109.5 . . ?
C119 C120 H12E 109.5 . . ?
H11 C120 H12E 109.5 . . ?
C119 C120 H12F 109.5 . . ?
H11 C120 H12F 109.5 . . ?
H12E C120 H12F 109.5 . . ?
C122 C121 C126 120.2(3) . . ?
C122 C121 N8 119.6(3) . . ?
C126 C121 N8 120.0(3) . . ?
C123 C122 C121 118.6(3) . . ?
C123 C122 C127 122.2(3) . . ?
C121 C122 C127 119.2(3) . . ?
C124 C123 C122 121.2(3) . . ?
C124 C123 H123 119.4 . . ?
C122 C123 H123 119.4 . . ?
C125 C124 C123 120.1(3) . . ?
C125 C124 H124 120.0 . . ?
C123 C124 H124 120.0 . . ?
C124 C125 C126 121.4(3) . . ?
C124 C125 H125 119.3 . . ?
C126 C125 H125 119.3 . . ?
C125 C126 C121 118.4(3) . . ?
C125 C126 C12A 121.4(3) . . ?
C121 C126 C12A 120.1(3) . . ?
C125 C126 C129 121.4(3) . . ?
C121 C126 C129 120.1(3) . . ?
C128 C127 C122 115.4(3) . . ?
C128 C127 H12A 108.4 . . ?
C122 C127 H12A 108.4 . . ?
C128 C127 H12B 108.4 . . ?
C122 C127 H12B 108.4 . . ?
H12A C127 H12B 107.5 . . ?
C127 C128 H17 109.5 . . ?
C127 C128 H18 109.5 . . ?
H17 C128 H18 109.5 . . ?
C127 C128 H20 109.5 . . ?
H17 C128 H20 109.5 . . ?
H18 C128 H20 109.5 . . ?
C126 C129 C130 112.6(4) . . ?
C126 C129 H12C 109.1 . . ?
C130 C129 H12C 109.1 . . ?
C126 C129 H12D 109.1 . . ?
C130 C129 H12D 109.1 . . ?
H12C C129 H12D 107.8 . . ?
C129 C130 H13A 109.5 . . ?
C129 C130 H13B 109.5 . . ?
H13A C130 H13B 109.5 . . ?
C129 C130 H13C 109.5 . . ?
H13A C130 H13C 109.5 . . ?
H13B C130 H13C 109.5 . . ?
C62 C65A C66A 131.4(6) . . ?
C62 C65A H65C 104.4 . . ?
C66A C65A H65C 104.4 . . ?
C62 C65A H65D 104.4 . . ?
C66A C65A H65D 104.4 . . ?
H65C C65A H65D 105.6 . . ?
C126 C12A C13A 114.5(7) . . ?
C126 C12A H12G 108.6 . . ?
C13A C12A H12G 108.6 . . ?
C126 C12A H12H 108.6 . . ?
C13A C12A H12H 108.6 . . ?
H12G C12A H12H 107.6 . . ?

loop_
_geom_bond_atom_site_label_1
_geom_bond_atom_site_label_2
_geom_bond_distance
_geom_bond_site_symmetry_2
_geom_bond_publ_flag
Mg1 O1 1.9360(19) . ?
Mg1 N2 2.080(3) . ?
Mg1 N1 2.083(2) . ?
Mg1 C44 2.360(3) . ?
Mg1 Mg2 3.6797(12) . ?
Mg2 O3 2.0378(19) . ?
Mg2 O2 2.0716(19) . ?
Mg2 N4 2.115(2) . ?
Mg2 N3 2.143(2) . ?
Mg2 O1 2.2160(19) . ?
Mg2 C2 2.846(3) . ?
Mg2 Mg3 3.1226(12) . ?
Mg3 O2 1.9241(19) . ?
Mg3 O4 2.008(2) . ?
Mg3 O3 2.036(2) . ?
Mg3 N7 2.128(2) . ?
Mg3 C68 2.673(3) . ?
Mg3 C67 2.695(3) . ?
Mg3 Mg4 3.5381(12) . ?
Mg4 O4 1.957(2) . ?
Mg4 N6 2.056(3) . ?
Mg4 N5 2.066(3) . ?
Mg4 C109 2.333(3) . ?
O1 C1 1.369(3) . ?
O2 C2 1.361(3) . ?
O3 C67 1.365(3) . ?
O4 C68 1.382(3) . ?
N1 C18 1.340(4) . ?
N1 C22 1.444(4) . ?
N2 C20 1.327(4) . ?
N2 C32 1.442(4) . ?
N3 C43 1.317(3) . ?
N3 C47 1.436(4) . ?
N4 C45 1.306(3) . ?
N4 C57 1.442(4) . ?
N5 C01K 1.338(4) . ?
N5 C87 1.458(4) . ?
N6 C85 1.331(4) . ?
N6 C97 1.431(4) . ?
N7 C108 1.320(4) . ?
N7 C111 1.443(4) . ?
N8 C110 1.286(4) . ?
N8 C121 1.419(4) . ?
C1 C2 1.331(4) . ?
C1 C10 1.521(4) . ?
C01K C84 1.398(5) . ?
C01K C83 1.514(5) . ?
C2 C3 1.516(4) . ?
C3 C16 1.522(4) . ?
C3 C4 1.528(4) . ?
C3 H3 0.9800 . ?
C4 C5 1.384(5) . ?
C4 C9 1.409(4) . ?
C5 C6 1.383(5) . ?
C5 H5 0.9300 . ?
C6 C7 1.366(6) . ?
C6 H6 0.9300 . ?
C7 C8 1.399(5) . ?
C7 H7 0.9300 . ?
C8 C9 1.372(4) . ?
C8 H8 0.9300 . ?
C9 C10 1.535(4) . ?
C10 C11 1.516(4) . ?
C10 H10 0.9800 . ?
C11 C12 1.385(4) . ?
C11 C16 1.401(4) . ?
C12 C13 1.392(5) . ?
C12 H12 0.9300 . ?
C13 C14 1.374(5) . ?
C13 H13 0.9300 . ?
C13A C12A 1.503(10) . ?
C13A H13K 0.9600 . ?
C13A H13L 0.9600 . ?
C13A H13M 0.9600 . ?
C14 C15 1.391(5) . ?
C14 H14 0.9300 . ?
C15 C16 1.377(4) . ?
C15 H15 0.9300 . ?
C17 C18 1.513(4) . ?
C17 H17A 0.9600 . ?
C17 H17B 0.9600 . ?
C17 H17C 0.9600 . ?
C18 C19 1.391(4) . ?
C19 C20 1.416(4) . ?
C19 H19 0.9300 . ?
C20 C21 1.511(4) . ?
C21 H21A 0.9600 . ?
C21 H21B 0.9600 . ?
C21 H21C 0.9600 . ?
C22 C27 1.396(5) . ?
C22 C23 1.409(4) . ?
C23 C24 1.402(4) . ?
C23 C28 1.494(5) . ?
C24 C25 1.362(5) . ?
C24 H24 0.9300 . ?
C25 C26 1.372(6) . ?
C25 H25 0.9300 . ?
C26 C27 1.400(5) . ?
C26 H26 0.9300 . ?
C027 C110 1.501(4) . ?
C027 H02A 0.9600 . ?
C027 H02B 0.9600 . ?
C027 H02C 0.9600 . ?
C27 C30 1.498(5) . ?
C28 C29 1.493(5) . ?
C28 H28A 0.9700 . ?
C28 H28B 0.9700 . ?
C29 H29A 0.9600 . ?
C29 H29B 0.9600 . ?
C29 H29C 0.9600 . ?
C30 C31 1.496(6) . ?
C30 H30A 0.9700 . ?
C30 H30B 0.9700 . ?
C31 H31A 0.9600 . ?
C31 H31B 0.9600 . ?
C31 H31C 0.9600 . ?
C32 C37 1.406(4) . ?
C32 C33 1.412(4) . ?
C33 C34 1.388(5) . ?
C33 C38 1.512(5) . ?
C34 C35 1.380(5) . ?
C34 H34 0.9300 . ?
C35 C36 1.377(5) . ?
C35 H35 0.9300 . ?
C36 C37 1.394(5) . ?
C36 H36 0.9300 . ?
C37 C40 1.506(5) . ?
C38 C39 1.520(5) . ?
C38 H38A 0.9700 . ?
C38 H38B 0.9700 . ?
C39 H39A 0.9600 . ?
C39 H39B 0.9600 . ?
C39 H39C 0.9600 . ?
C40 C41 1.500(5) . ?
C40 H40A 0.9700 . ?
C40 H40B 0.9700 . ?
C41 H41A 0.9600 . ?
C41 H41B 0.9600 . ?
C41 H41C 0.9600 . ?
C42 C43 1.514(4) . ?
C42 H42A 0.9600 . ?
C42 H42B 0.9600 . ?
C42 H42C 0.9600 . ?
C43 C44 1.438(4) . ?
C44 C45 1.434(4) . ?
C44 H44 0.9300 . ?
C45 C46 1.517(4) . ?
C46 H46A 0.9600 . ?
C46 H46B 0.9600 . ?
C46 H46C 0.9600 . ?
C47 C52 1.407(4) . ?
C47 C48 1.410(4) . ?
C48 C49 1.385(4) . ?
C48 C53 1.508(4) . ?
C49 C50 1.388(4) . ?
C49 H49 0.9300 . ?
C50 C51 1.373(5) . ?
C50 H50 0.9300 . ?
C51 C52 1.395(4) . ?
C51 H51 0.9300 . ?
C52 C55 1.516(5) . ?
C53 C54 1.534(4) . ?
C53 H53A 0.9700 . ?
C53 H53B 0.9700 . ?
C54 H54A 0.9600 . ?
C54 H54B 0.9600 . ?
C54 H54C 0.9600 . ?
C55 C56 1.525(4) . ?
C55 H55A 0.9700 . ?
C55 H55B 0.9700 . ?
C56 H56A 0.9600 . ?
C56 H56B 0.9600 . ?
C56 H56C 0.9600 . ?
C57 C62 1.386(5) . ?
C57 C58 1.407(5) . ?
C58 C59 1.405(5) . ?
C58 C63 1.489(6) . ?
C59 C60 1.361(7) . ?
C59 H59 0.9300 . ?
C60 C61 1.364(6) . ?
C60 H60 0.9300 . ?
C61 C62 1.410(5) . ?
C61 H61 0.9300 . ?
C62 C65A 1.492(5) . ?
C62 C65 1.492(5) . ?
C63 C64 1.514(5) . ?
C63 H63A 0.9700 . ?
C63 H63B 0.9700 . ?
C64 H64A 0.9600 . ?
C64 H64B 0.9600 . ?
C64 H64C 0.9600 . ?
C65 C66 1.485(6) . ?
C65 H65A 0.9700 . ?
C65 H65B 0.9700 . ?
C66 H66A 0.9600 . ?
C66 H66B 0.9600 . ?
C66 H66C 0.9600 . ?
C66A C65A 1.536(13) . ?
C66A H66D 0.9600 . ?
C66A H66E 0.9600 . ?
C66A H66F 0.9600 . ?
C67 C68 1.340(4) . ?
C67 C76 1.517(4) . ?
C68 C69 1.526(4) . ?
C69 C70 1.522(4) . ?
C69 C82 1.527(4) . ?
C69 H69 0.9800 . ?
C70 C71 1.389(4) . ?
C70 C75 1.402(4) . ?
C71 C72 1.379(5) . ?
C71 H71 0.9300 . ?
C72 C73 1.375(5) . ?
C72 H72 0.9300 . ?
C73 C74 1.394(5) . ?
C73 H73 0.9300 . ?
C74 C75 1.380(4) . ?
C74 H74 0.9300 . ?
C75 C76 1.531(4) . ?
C76 C77 1.536(4) . ?
C76 H76 0.9800 . ?
C77 C78 1.378(4) . ?
C77 C82 1.399(4) . ?
C78 C79 1.398(5) . ?
C78 H78 0.9300 . ?
C79 C80 1.383(5) . ?
C79 H79 0.9300 . ?
C80 C81 1.382(5) . ?
C80 H80 0.9300 . ?
C81 C82 1.375(4) . ?
C81 H81 0.9300 . ?
C83 H83A 0.9600 . ?
C83 H83B 0.9600 . ?
C83 H83C 0.9600 . ?
C84 C85 1.406(5) . ?
C84 H84 0.9300 . ?
C85 C86 1.510(5) . ?
C86 H86A 0.9600 . ?
C86 H86B 0.9600 . ?
C86 H86C 0.9600 . ?
C87 C88 1.397(5) . ?
C87 C92 1.408(5) . ?
C88 C89 1.394(5) . ?
C88 C93 1.497(5) . ?
C89 C90 1.383(6) . ?
C89 H89 0.9300 . ?
C90 C91 1.376(6) . ?
C90 H90 0.9300 . ?
C91 C92 1.400(6) . ?
C91 H91 0.9300 . ?
C92 C95 1.513(6) . ?
C93 C94 1.523(5) . ?
C93 H93A 0.9700 . ?
C93 H93B 0.9700 . ?
C94 H94A 0.9600 . ?
C94 H94B 0.9600 . ?
C94 H94C 0.9600 . ?
C95 C96 1.507(5) . ?
C95 H95A 0.9700 . ?
C95 H95B 0.9700 . ?
C96 H96A 0.9600 . ?
C96 H96B 0.9600 . ?
C96 H96C 0.9600 . ?
C97 C102 1.398(5) . ?
C97 C98 1.412(5) . ?
C98 C99 1.384(5) . ?
C98 C103 1.511(6) . ?
C99 C100 1.377(6) . ?
C99 H99 0.9300 . ?
C100 C101 1.381(5) . ?
C100 H100 0.9300 . ?
C101 C102 1.399(5) . ?
C101 H101 0.9300 . ?
C102 C105 1.507(5) . ?
C103 C104 1.526(5) . ?
C103 H10G 0.9700 . ?
C103 H10H 0.9700 . ?
C104 H9 0.9600 . ?
C104 H21 0.9600 . ?
C104 H10I 0.9600 . ?
C105 C106 1.523(5) . ?
C105 H10D 0.9700 . ?
C105 H10E 0.9700 . ?
C106 H4 0.9600 . ?
C106 H16 0.9600 . ?
C106 H10F 0.9600 . ?
C107 C108 1.507(4) . ?
C107 H10A 0.9600 . ?
C107 H10B 0.9600 . ?
C107 H10C 0.9600 . ?
C108 C109 1.444(4) . ?
C109 C110 1.480(4) . ?
C109 H109 0.9300 . ?
C111 C116 1.406(4) . ?
C111 C112 1.409(4) . ?
C112 C113 1.396(4) . ?
C112 C117 1.513(5) . ?
C113 C114 1.377(5) . ?
C113 H113 0.9300 . ?
C114 C115 1.370(5) . ?
C114 H114 0.9300 . ?
C115 C116 1.399(5) . ?
C115 H115 0.9300 . ?
C116 C119 1.517(5) . ?
C117 C118 1.525(4) . ?
C117 H11A 0.9700 . ?
C117 H11B 0.9700 . ?
C118 H1 0.9600 . ?
C118 H2 0.9600 . ?
C118 H22 0.9600 . ?
C119 C120 1.483(6) . ?
C119 H11C 0.9700 . ?
C119 H11D 0.9700 . ?
C120 H11 0.9600 . ?
C120 H12E 0.9600 . ?
C120 H12F 0.9600 . ?
C121 C122 1.405(5) . ?
C121 C126 1.413(5) . ?
C122 C123 1.390(5) . ?
C122 C127 1.511(5) . ?
C123 C124 1.374(5) . ?
C123 H123 0.9300 . ?
C124 C125 1.371(5) . ?
C124 H124 0.9300 . ?
C125 C126 1.388(5) . ?
C125 H125 0.9300 . ?
C126 C12A 1.501(5) . ?
C126 C129 1.501(5) . ?
C127 C128 1.510(5) . ?
C127 H12A 0.9700 . ?
C127 H12B 0.9700 . ?
C128 H17 0.9600 . ?
C128 H18 0.9600 . ?
C128 H20 0.9600 . ?
C129 C130 1.515(7) . ?
C129 H12C 0.9700 . ?
C129 H12D 0.9700 . ?
C130 H13A 0.9600 . ?
C130 H13B 0.9600 . ?
C130 H13C 0.9600 . ?
C65A H65C 0.9700 . ?
C65A H65D 0.9700 . ?
C12A H12G 0.9700 . ?
C12A H12H 0.9700 . ?

loop_
_platon_squeeze_void_nr
_platon_squeeze_void_average_x
_platon_squeeze_void_average_y
_platon_squeeze_void_average_z
_platon_squeeze_void_volume
_platon_squeeze_void_count_electrons
_platon_squeeze_void_content
1 0.002 0.084 0.284 3849 914 '12(C6 H14), 6(C7 H8)'
